data_7003683
loop_
_publ_author_name
'Melfi, Patricia J.'
'Camiolo, Salvatore'
'Lee, Jeong Tae'
'Ali, Mehnaaz F.'
'McDevitt, John T.'
'Lynch, Vincent M.'
'Sessler, Jonathan L.'

_publ_section_title
;
 Immobilization of a hexaphyrin(1.0.1.0.0.0) derivative onto a
 tentagel-amino resin and its use in uranyl cation detection
;
_journal_issue 12
_journal_name_full 'Dalton Transactions'
_journal_page_first 1538
_journal_page_last 1540
_journal_paper_doi 10.1039/b718627d
_journal_year 2008
_chemical_formula_moiety '5 C48 H54 N6 O4 U O2, C6 H14'
_chemical_formula_sum 'C123 H142 N15 O15 U2.5'
_chemical_formula_weight 2665.59
_chemical_name_systematic
;
?
;
_space_group_IT_number 13
_symmetry_cell_setting monoclinic
_symmetry_space_group_name_Hall '-P 2yc'
_symmetry_space_group_name_H-M 'P 1 2/c 1'
_atom_sites_solution_hydrogens geom
_atom_sites_solution_primary direct
_atom_sites_solution_secondary difmap
_audit_creation_method SHELXL-97
_cell_angle_alpha 90.00
_cell_angle_beta 94.662(2)
_cell_angle_gamma 90.00
_cell_formula_units_Z 4
_cell_length_a 40.592(2)
_cell_length_b 16.1043(6)
_cell_length_c 17.9271(6)
_cell_measurement_reflns_used 15170
_cell_measurement_temperature 153(2)
_cell_measurement_theta_max 25
_cell_measurement_theta_min 1
_cell_volume 11680.3(8)
_computing_cell_refinement 'Collect software, Nonius B.V. 1998'
_computing_data_collection 'Collect software, Nonius B.V. 1998'
_computing_data_reduction
;
DENZO and Scalepack (Otwinoski and Minor, 1997)
;
_computing_molecular_graphics 'XP SHELXTL/PC, Siemens Analytical'
_computing_structure_refinement 'XL SHELXTL/PC, Siemens Analytical'
_computing_structure_solution
;

SIR97 - Altomare A., Burla M.C., Camalli M., Cascarano G.L., Giacovazzo C.,
Guagliardi A., Moliterni A.G.G., Polidori G.,Spagna R.
;
_diffrn_ambient_temperature 153(2)
_diffrn_measured_fraction_theta_full 0.978
_diffrn_measured_fraction_theta_max 0.978
_diffrn_measurement_device_type 'Nonius Kappa CCD'
_diffrn_measurement_method \w-scans
_diffrn_radiation_monochromator graphite
_diffrn_radiation_source 'fine-focus sealed tube'
_diffrn_radiation_type MoK\a
_diffrn_radiation_wavelength 0.71073
_diffrn_reflns_av_R_equivalents 0.1038
_diffrn_reflns_av_sigmaI/netI 0.2011
_diffrn_reflns_limit_h_max 45
_diffrn_reflns_limit_h_min -45
_diffrn_reflns_limit_k_max 16
_diffrn_reflns_limit_k_min -18
_diffrn_reflns_limit_l_max 20
_diffrn_reflns_limit_l_min -20
_diffrn_reflns_number 24946
_diffrn_reflns_theta_full 23.75
_diffrn_reflns_theta_max 23.75
_diffrn_reflns_theta_min 2.92
_exptl_absorpt_coefficient_mu 3.528
_exptl_absorpt_correction_T_max 0.872
_exptl_absorpt_correction_T_min 0.450
_exptl_absorpt_correction_type gaussian
_exptl_absorpt_process_details 'Xprep, Shelxltl/Plus, Siemens Analytical'
_exptl_crystal_colour black
_exptl_crystal_density_diffrn 1.516
_exptl_crystal_density_method 'not measured'
_exptl_crystal_description laths
_exptl_crystal_F_000 5340
_exptl_crystal_size_max 0.27
_exptl_crystal_size_mid 0.06
_exptl_crystal_size_min 0.04
_refine_diff_density_max 1.808
_refine_diff_density_min -1.426
_refine_diff_density_rms 0.165
_refine_ls_extinction_method none
_refine_ls_goodness_of_fit_ref 1.517
_refine_ls_hydrogen_treatment constr
_refine_ls_matrix_type fullcycle
_refine_ls_number_parameters 1366
_refine_ls_number_reflns 17431
_refine_ls_number_restraints 942
_refine_ls_restrained_S_all 1.524
_refine_ls_R_factor_all 0.2297
_refine_ls_R_factor_gt 0.1031
_refine_ls_shift/su_max 0.067
_refine_ls_shift/su_mean 0.033
_refine_ls_structure_factor_coef Fsqd
_refine_ls_weighting_details 'calc w=1/[\s^2^(Fo^2^)+(0.0200P)^2^] where P=(Fo^2^+2Fc^2^)/3'
_refine_ls_weighting_scheme calc
_refine_ls_wR_factor_gt 0.1345
_refine_ls_wR_factor_ref 0.1559
_reflns_number_gt 8211
_reflns_number_total 17431
_reflns_threshold_expression >2sigma(I)
_cod_data_source_file b718627d.txt
_cod_data_source_block 8
_cod_depositor_comments
;
The following automatic conversions were performed:
'_symmetry_cell_setting' value 'Monoclinic' changed to 'monoclinic'
according to '/home/saulius/struct/CIF-dictionaries/cif_core.dic'
dictionary named 'cif_core.dic' version 2.4.1 from
2010-06-29.

'_exptl_absorpt_correction_type' value 'Gaussian' changed to
'gaussian' according to
'/home/saulius/struct/CIF-dictionaries/cif_core.dic' dictionary named
'cif_core.dic' version 2.4.1 from 2010-06-29.

Automatic conversion script
Id: cif_fix_enum 1527 2010-12-29 10:47:43Z saulius 
;
_cod_original_sg_symbol_H-M P2/c
_cod_original_formula_sum 'C123 H142 N15 O15 U2.50'
_cod_database_code 7003683

loop_
_symmetry_equiv_pos_as_xyz
'x, y, z'
'-x, y, -z+1/2'
'-x, -y, -z'
'x, -y, z-1/2'

loop_
_atom_site_label
_atom_site_type_symbol
_atom_site_fract_x
_atom_site_fract_y
_atom_site_fract_z
_atom_site_U_iso_or_equiv
_atom_site_adp_type
_atom_site_occupancy
_atom_site_symmetry_multiplicity
_atom_site_calc_flag
_atom_site_refinement_flags
_atom_site_disorder_assembly
_atom_site_disorder_group
U1 U 0.106460(14) 0.84974(5) 0.29708(3) 0.0584(2) Uani 1 1 d . . .
U2 U 0.302913(14) 0.72384(4) 0.34706(3) 0.0538(2) Uani 1 1 d . . .
U3 U 0.5000 0.62766(7) 0.2500 0.0675(4) Uani 1 2 d S . .
O1 O 0.0774(2) 0.8110(6) 0.3543(5) 0.059(3) Uani 1 1 d U . .
O2 O 0.1364(2) 0.8865(6) 0.2389(4) 0.050(3) Uani 1 1 d U . .
N1 N 0.0721(3) 0.7535(9) 0.2009(7) 0.066(4) Uani 1 1 d U . .
N2 N 0.0579(3) 0.9264(8) 0.2090(6) 0.046(3) Uani 1 1 d U . .
N3 N 0.0949(3) 1.0029(9) 0.3067(7) 0.057(4) Uani 1 1 d U . .
N4 N 0.1255(3) 0.9340(9) 0.4138(7) 0.056(4) Uani 1 1 d U . .
N5 N 0.1535(3) 0.7923(8) 0.3978(6) 0.054(4) Uani 1 1 d U . .
N6 N 0.1324(3) 0.7083(8) 0.2615(6) 0.060(4) Uani 1 1 d U . .
C1 C 0.0830(4) 0.6768(11) 0.1897(8) 0.056(5) Uani 1 1 d U . .
C2 C 0.0576(5) 0.6186(12) 0.1661(9) 0.073(5) Uani 1 1 d U . .
C3 C 0.0291(4) 0.6624(11) 0.1633(8) 0.054(5) Uani 1 1 d U . .
C4 C 0.0369(4) 0.7460(11) 0.1822(8) 0.050(5) Uani 1 1 d U . .
C5 C 0.0183(4) 0.8176(12) 0.1714(8) 0.064(5) Uani 1 1 d U . .
H5 H -0.0043 0.8081 0.1563 0.076 Uiso 1 1 d R . .
C6 C 0.0274(4) 0.8981(12) 0.1766(8) 0.049(4) Uani 1 1 d U . .
C7 C 0.0083(4) 0.9693(11) 0.1467(8) 0.056(5) Uani 1 1 d U . .
C8 C 0.0259(4) 1.0372(11) 0.1629(8) 0.052(5) Uani 1 1 d U . .
C9 C 0.0567(3) 1.0088(11) 0.2037(8) 0.042(4) Uani 1 1 d U . .
C10 C 0.0803(4) 1.0550(12) 0.2503(9) 0.060(5) Uani 1 1 d U . .
C11 C 0.0867(4) 1.1368(12) 0.2672(9) 0.062(5) Uani 1 1 d U . .
C12 C 0.1036(3) 1.1434(11) 0.3383(8) 0.050(4) Uani 1 1 d U . .
C13 C 0.1067(3) 1.0570(11) 0.3603(9) 0.045(4) Uani 1 1 d U . .
C14 C 0.1199(3) 1.0116(11) 0.4264(9) 0.043(4) Uani 1 1 d U . .
C15 C 0.1248(3) 1.0325(11) 0.5064(9) 0.046(4) Uani 1 1 d U . .
C16 C 0.1368(3) 0.9629(11) 0.5353(8) 0.047(4) Uani 1 1 d U . .
C17 C 0.1394(3) 0.8980(11) 0.4784(9) 0.052(5) Uani 1 1 d U . .
C18 C 0.1552(3) 0.8242(10) 0.4682(8) 0.046(4) Uani 1 1 d U . .
C19 C 0.1805(4) 0.7766(11) 0.5156(8) 0.057(5) Uani 1 1 d U . .
C20 C 0.1943(3) 0.7251(10) 0.4693(8) 0.052(4) Uani 1 1 d U . .
C21 C 0.1778(4) 0.7371(10) 0.3960(8) 0.049(4) Uani 1 1 d U . .
C22 C 0.1856(3) 0.6906(9) 0.3328(8) 0.053(5) Uani 1 1 d U . .
H22 H 0.2071 0.6671 0.3343 0.064 Uiso 1 1 d R . .
C23 C 0.1653(4) 0.6799(10) 0.2685(8) 0.054(5) Uani 1 1 d U . .
C24 C 0.1713(4) 0.6252(10) 0.2094(9) 0.057(5) Uani 1 1 d U . .
C25 C 0.1416(4) 0.6115(10) 0.1672(9) 0.064(5) Uani 1 1 d U . .
C26 C 0.1192(4) 0.6634(10) 0.2052(9) 0.054(5) Uani 1 1 d U . .
C27 C 0.0584(4) 0.5291(8) 0.1638(8) 0.084(6) Uani 1 1 d DU . .
H27C H 0.0424 0.5072 0.1977 0.101 Uiso 1 1 d R . .
H27D H 0.0808 0.5122 0.1844 0.101 Uiso 1 1 d R . .
C28 C 0.0518(4) 0.4893(8) 0.0869(7) 0.114(7) Uani 1 1 d DU . .
H28C H 0.0275 0.4869 0.0747 0.137 Uiso 1 1 d R . .
H28D H 0.0612 0.5242 0.0485 0.137 Uiso 1 1 d R . .
C29 C 0.0660(4) 0.4042(8) 0.0829(7) 0.181(12) Uani 1 1 d DU . .
C30 C 0.0821(5) 0.3009(12) 0.0009(10) 0.199(12) Uani 1 1 d DU . .
H30A H 0.1037 0.3102 0.0284 0.298 Uiso 1 1 d R . .
H30B H 0.0847 0.3009 -0.0530 0.298 Uiso 1 1 d R . .
H30C H 0.0732 0.2473 0.0155 0.298 Uiso 1 1 d R . .
O3 O 0.0897(4) 0.3827(8) 0.1237(7) 0.203(8) Uani 1 1 d DU . .
O4 O 0.0599(4) 0.3683(9) 0.0164(7) 0.201(8) Uani 1 1 d DU . .
C31 C -0.0056(4) 0.6341(10) 0.1426(8) 0.086(6) Uani 1 1 d U . .
H31A H -0.0102 0.6358 0.0881 0.130 Uiso 1 1 d R . .
H31B H -0.0209 0.6710 0.1660 0.130 Uiso 1 1 d R . .
H31C H -0.0083 0.5772 0.1604 0.130 Uiso 1 1 d R . .
C32 C -0.0260(3) 0.9611(9) 0.1126(8) 0.055(5) Uani 1 1 d U . .
H32A H -0.0355 1.0175 0.1067 0.066 Uiso 1 1 d R . .
H32B H -0.0392 0.9301 0.1473 0.066 Uiso 1 1 d R . .
C33 C -0.0294(3) 0.9181(9) 0.0384(8) 0.067(5) Uani 1 1 d U . .
H33A H -0.0176 0.9503 0.0026 0.100 Uiso 1 1 d R . .
H33B H -0.0528 0.9139 0.0205 0.100 Uiso 1 1 d R . .
H33C H -0.0199 0.8623 0.0434 0.100 Uiso 1 1 d R . .
C34 C 0.0156(3) 1.1254(10) 0.1474(8) 0.069(5) Uani 1 1 d U . .
H34A H -0.0081 1.1274 0.1311 0.103 Uiso 1 1 d R . .
H34B H 0.0282 1.1498 0.1086 0.103 Uiso 1 1 d R . .
H34C H 0.0197 1.1569 0.1939 0.103 Uiso 1 1 d R . .
C35 C 0.0816(4) 1.2128(10) 0.2141(8) 0.088(6) Uani 1 1 d U . .
H35A H 0.0851 1.1946 0.1632 0.131 Uiso 1 1 d R . .
H35B H 0.0971 1.2575 0.2290 0.131 Uiso 1 1 d R . .
H35C H 0.0589 1.2331 0.2155 0.131 Uiso 1 1 d R . .
C36 C 0.1152(3) 1.2209(10) 0.3757(8) 0.061(5) Uani 1 1 d U . .
H36A H 0.1080 1.2230 0.4271 0.074 Uiso 1 1 d R . .
H36B H 0.1058 1.2697 0.3479 0.074 Uiso 1 1 d R . .
C37 C 0.1538(4) 1.2230(10) 0.3804(8) 0.085(6) Uani 1 1 d U . .
H37A H 0.1631 1.1775 0.4116 0.128 Uiso 1 1 d R . .
H37B H 0.1616 1.2762 0.4017 0.128 Uiso 1 1 d R . .
H37C H 0.1609 1.2173 0.3296 0.128 Uiso 1 1 d R . .
C38 C 0.1151(3) 1.1109(9) 0.5431(8) 0.054(5) Uani 1 1 d U . .
H38A H 0.1276 1.1582 0.5242 0.064 Uiso 1 1 d R . .
H38B H 0.1213 1.1061 0.5975 0.064 Uiso 1 1 d R . .
C39 C 0.0775(3) 1.1318(9) 0.5296(7) 0.052(4) Uani 1 1 d U . .
H39A H 0.0713 1.1398 0.4761 0.078 Uiso 1 1 d R . .
H39B H 0.0728 1.1826 0.5569 0.078 Uiso 1 1 d R . .
H39C H 0.0648 1.0856 0.5483 0.078 Uiso 1 1 d R . .
C40 C 0.1441(3) 0.9485(10) 0.6198(7) 0.073(5) Uani 1 1 d U . .
H40A H 0.1675 0.9575 0.6354 0.109 Uiso 1 1 d R . .
H40B H 0.1380 0.8912 0.6312 0.109 Uiso 1 1 d R . .
H40C H 0.1306 0.9870 0.6468 0.109 Uiso 1 1 d R . .
C41 C 0.1901(4) 0.7894(10) 0.5993(7) 0.078(5) Uani 1 1 d U . .
H41A H 0.1715 0.7746 0.6281 0.117 Uiso 1 1 d R . .
H41B H 0.1962 0.8475 0.6091 0.117 Uiso 1 1 d R . .
H41C H 0.2090 0.7535 0.6141 0.117 Uiso 1 1 d R . .
C42 C 0.2201(3) 0.6620(9) 0.4901(8) 0.055(5) Uani 1 1 d U . .
H42A H 0.2341 0.6824 0.5340 0.066 Uiso 1 1 d R . .
H42B H 0.2343 0.6551 0.4483 0.066 Uiso 1 1 d R . .
C43 C 0.2052(4) 0.5767(10) 0.5079(9) 0.089(6) Uani 1 1 d U . .
H43A H 0.1920 0.5824 0.5510 0.133 Uiso 1 1 d R . .
H43B H 0.2233 0.5374 0.5200 0.133 Uiso 1 1 d R . .
H43C H 0.1912 0.5561 0.4648 0.133 Uiso 1 1 d R . .
C44 C 0.2040(4) 0.5911(10) 0.1943(8) 0.072(5) Uani 1 1 d U . .
H44A H 0.2021 0.5308 0.1884 0.108 Uiso 1 1 d R . .
H44B H 0.2201 0.6038 0.2366 0.108 Uiso 1 1 d R . .
H44C H 0.2115 0.6154 0.1485 0.108 Uiso 1 1 d R . .
C45 C 0.1370(4) 0.5576(10) 0.0964(6) 0.082(6) Uani 1 1 d DU . .
H45C H 0.1570 0.5230 0.0925 0.099 Uiso 1 1 d R . .
H45D H 0.1180 0.5197 0.0995 0.099 Uiso 1 1 d R . .
C46 C 0.1327(4) 0.6134(7) 0.0279(7) 0.118(7) Uani 1 1 d DU . .
H46C H 0.1127 0.6480 0.0323 0.142 Uiso 1 1 d R . .
H46D H 0.1517 0.6515 0.0254 0.142 Uiso 1 1 d R . .
C47 C 0.1278(4) 0.5691(8) -0.0444(6) 0.118(8) Uani 1 1 d DU . .
C48 C 0.1087(5) 0.4524(10) -0.1125(9) 0.177 Uiso 1 1 d D . .
H48A H 0.0864 0.4287 -0.1183 0.177 Uiso 1 1 d R . .
H48B H 0.1250 0.4075 -0.1116 0.177 Uiso 1 1 d R . .
H48C H 0.1118 0.4897 -0.1545 0.177 Uiso 1 1 d R . .
O5 O 0.1449(4) 0.5801(10) -0.0955(8) 0.244(10) Uani 1 1 d DU . .
O6 O 0.1103(3) 0.4990(8) -0.0422(7) 0.177(6) Uani 1 1 d DU . .
O1A O 0.2701(2) 0.6524(6) 0.3290(5) 0.053(3) Uani 1 1 d U . .
O2A O 0.3360(2) 0.7953(6) 0.3651(5) 0.057(3) Uani 1 1 d U . .
O3A O 0.2748(3) 0.6632(8) -0.1015(6) 0.141(5) Uani 1 1 d DU . .
O4A O 0.2293(3) 0.5916(9) -0.0893(7) 0.191(7) Uani 1 1 d DU . .
O5A O 0.3643(3) 0.8843(8) -0.1360(7) 0.155(6) Uani 1 1 d DU . .
O6A O 0.3176(2) 0.9268(7) -0.0928(6) 0.103(4) Uani 1 1 d DU . .
N1A N 0.2728(3) 0.7993(7) 0.2278(6) 0.050(4) Uani 1 1 d U . .
N2A N 0.2598(3) 0.8448(7) 0.3775(6) 0.049(3) Uani 1 1 d U . .
N3A N 0.2917(3) 0.7594(8) 0.4794(6) 0.051(4) Uani 1 1 d U . .
N4A N 0.3186(3) 0.6238(8) 0.4569(6) 0.049(4) Uani 1 1 d U . .
N5A N 0.3453(3) 0.5967(7) 0.3333(6) 0.042(3) Uani 1 1 d U . .
N6A N 0.3301(3) 0.7156(8) 0.2167(6) 0.056(4) Uani 1 1 d U . .
C1A C 0.2833(4) 0.7816(10) 0.1601(8) 0.054(4) Uani 1 1 d U . .
C2A C 0.2581(4) 0.7938(10) 0.0998(8) 0.054(5) Uani 1 1 d U . .
C3A C 0.2310(3) 0.8109(9) 0.1350(8) 0.046(4) Uani 1 1 d U . .
C4A C 0.2398(4) 0.8202(10) 0.2163(8) 0.053(5) Uani 1 1 d U . .
C5A C 0.2224(3) 0.8638(9) 0.2660(8) 0.057(5) Uani 1 1 d U . .
H5A H 0.2004 0.8794 0.2499 0.068 Uiso 1 1 d R . .
C6A C 0.2340(4) 0.8865(10) 0.3399(9) 0.052(5) Uani 1 1 d U . .
C7A C 0.2208(4) 0.9494(10) 0.3819(9) 0.053(5) Uani 1 1 d U . .
C8A C 0.2382(4) 0.9488(10) 0.4473(9) 0.054(5) Uani 1 1 d U . .
C9A C 0.2602(3) 0.8802(10) 0.4450(9) 0.046(4) Uani 1 1 d U . .
C10A C 0.2811(3) 0.8367(11) 0.5016(8) 0.051(4) Uani 1 1 d U . .
C11A C 0.2900(4) 0.8483(12) 0.5822(9) 0.069(5) Uani 1 1 d U . .
C12A C 0.3019(4) 0.7744(13) 0.6043(10) 0.076(5) Uani 1 1 d U . .
C13A C 0.3041(3) 0.7175(11) 0.5433(8) 0.044(4) Uani 1 1 d U . .
C14A C 0.3131(3) 0.6374(11) 0.5296(8) 0.045(4) Uani 1 1 d U . .
C15A C 0.3195(3) 0.5644(11) 0.5696(8) 0.045(4) Uani 1 1 d U . .
C16A C 0.3288(3) 0.5040(11) 0.5224(8) 0.045(4) Uani 1 1 d U . .
C17A C 0.3301(3) 0.5468(10) 0.4500(9) 0.046(4) Uani 1 1 d U . .
C18A C 0.3444(3) 0.5291(10) 0.3807(9) 0.048(4) Uani 1 1 d U . .
C19A C 0.3669(4) 0.4670(10) 0.3605(8) 0.050(4) Uani 1 1 d U . .
C20A C 0.3830(3) 0.5003(10) 0.3037(8) 0.047(4) Uani 1 1 d U . .
C21A C 0.3700(4) 0.5807(10) 0.2859(8) 0.046(4) Uani 1 1 d U . .
C22A C 0.3795(3) 0.6331(10) 0.2325(8) 0.047(4) Uani 1 1 d U . .
H22A H 0.4008 0.6241 0.2152 0.056 Uiso 1 1 d R . .
C23A C 0.3626(4) 0.6993(10) 0.2014(8) 0.045(4) Uani 1 1 d U . .
C24A C 0.3707(3) 0.7465(9) 0.1360(8) 0.049(4) Uani 1 1 d U . .
C25A C 0.3428(4) 0.7853(10) 0.1086(8) 0.048(4) Uani 1 1 d U . .
C26A C 0.3187(4) 0.7640(10) 0.1578(9) 0.062(5) Uani 1 1 d U . .
C27A C 0.2597(3) 0.7711(7) 0.0217(6) 0.061(5) Uani 1 1 d DU . .
H27A H 0.2827 0.7751 0.0076 0.073 Uiso 1 1 d R . .
H27B H 0.2459 0.8095 -0.0108 0.073 Uiso 1 1 d R . .
C28A C 0.2471(3) 0.6834(7) 0.0082(5) 0.077(6) Uani 1 1 d DU . .
H28A H 0.2594 0.6462 0.0445 0.093 Uiso 1 1 d R . .
H28B H 0.2234 0.6810 0.0182 0.093 Uiso 1 1 d R . .
C29A C 0.2505(3) 0.6519(9) -0.0688(7) 0.107(7) Uani 1 1 d DU . .
C30A C 0.2340(5) 0.5516(12) -0.1598(10) 0.231(14) Uani 1 1 d DU . .
H30D H 0.2294 0.5923 -0.2000 0.346 Uiso 1 1 d R . .
H30E H 0.2187 0.5047 -0.1675 0.346 Uiso 1 1 d R . .
H30F H 0.2568 0.5318 -0.1603 0.346 Uiso 1 1 d R . .
C31A C 0.1950(3) 0.8254(9) 0.1028(7) 0.059(5) Uani 1 1 d U . .
H31D H 0.1937 0.8175 0.0485 0.088 Uiso 1 1 d R . .
H31E H 0.1885 0.8823 0.1141 0.088 Uiso 1 1 d R . .
H31F H 0.1802 0.7861 0.1250 0.088 Uiso 1 1 d R . .
C32A C 0.1961(4) 1.0093(10) 0.3486(8) 0.071(5) Uani 1 1 d U . .
H32C H 0.1851 1.0360 0.3897 0.086 Uiso 1 1 d R . .
H32D H 0.1791 0.9781 0.3171 0.086 Uiso 1 1 d R . .
C33A C 0.2111(4) 1.0765(10) 0.3007(8) 0.083(6) Uani 1 1 d U . .
H33D H 0.2245 1.1142 0.3334 0.124 Uiso 1 1 d R . .
H33E H 0.1934 1.1080 0.2730 0.124 Uiso 1 1 d R . .
H33F H 0.2250 1.0502 0.2653 0.124 Uiso 1 1 d R . .
C34A C 0.2305(4) 1.0022(10) 0.5108(8) 0.081(6) Uani 1 1 d U . .
H34D H 0.2101 1.0328 0.4970 0.121 Uiso 1 1 d R . .
H34E H 0.2486 1.0416 0.5227 0.121 Uiso 1 1 d R . .
H34F H 0.2276 0.9676 0.5547 0.121 Uiso 1 1 d R . .
C35A C 0.2879(4) 0.9296(10) 0.6266(8) 0.088(6) Uani 1 1 d U . .
H35D H 0.2668 0.9338 0.6495 0.132 Uiso 1 1 d R . .
H35E H 0.2900 0.9763 0.5922 0.132 Uiso 1 1 d R . .
H35F H 0.3062 0.9310 0.6658 0.132 Uiso 1 1 d R . .
C36A C 0.3184(4) 0.7616(11) 0.6841(8) 0.084(6) Uani 1 1 d U . .
H36C H 0.3331 0.7126 0.6851 0.100 Uiso 1 1 d R . .
H36D H 0.3321 0.8108 0.6987 0.100 Uiso 1 1 d R . .
C37A C 0.2934(4) 0.7473(11) 0.7393(9) 0.114(7) Uani 1 1 d U . .
H37D H 0.2787 0.7956 0.7382 0.171 Uiso 1 1 d R . .
H37E H 0.3046 0.7412 0.7896 0.171 Uiso 1 1 d R . .
H37F H 0.2805 0.6973 0.7263 0.171 Uiso 1 1 d R . .
C38A C 0.3130(3) 0.5465(10) 0.6493(8) 0.062(5) Uani 1 1 d U . .
H38C H 0.3172 0.5979 0.6788 0.075 Uiso 1 1 d R . .
H38D H 0.3285 0.5035 0.6701 0.075 Uiso 1 1 d R . .
C39A C 0.2773(3) 0.5184(10) 0.6597(8) 0.080(6) Uani 1 1 d U . .
H39D H 0.2621 0.5652 0.6508 0.120 Uiso 1 1 d R . .
H39E H 0.2758 0.4971 0.7105 0.120 Uiso 1 1 d R . .
H39F H 0.2714 0.4743 0.6234 0.120 Uiso 1 1 d R . .
C40A C 0.3349(3) 0.4154(10) 0.5379(8) 0.067(5) Uani 1 1 d U . .
H40D H 0.3585 0.4076 0.5524 0.101 Uiso 1 1 d R . .
H40E H 0.3285 0.3823 0.4932 0.101 Uiso 1 1 d R . .
H40F H 0.3220 0.3976 0.5790 0.101 Uiso 1 1 d R . .
C41A C 0.3699(4) 0.3761(10) 0.3900(8) 0.078(5) Uani 1 1 d U . .
H41D H 0.3478 0.3513 0.3893 0.117 Uiso 1 1 d R . .
H41E H 0.3802 0.3765 0.4413 0.117 Uiso 1 1 d R . .
H41F H 0.3835 0.3436 0.3580 0.117 Uiso 1 1 d R . .
C42A C 0.4095(3) 0.4547(9) 0.2640(7) 0.053(4) Uani 1 1 d U . .
H42C H 0.4240 0.4975 0.2443 0.064 Uiso 1 1 d R . .
H42D H 0.4232 0.4224 0.3019 0.064 Uiso 1 1 d R . .
C43A C 0.3981(3) 0.3958(9) 0.2007(8) 0.069(5) Uani 1 1 d U . .
H43D H 0.3881 0.3460 0.2207 0.104 Uiso 1 1 d R . .
H43E H 0.4174 0.3798 0.1742 0.104 Uiso 1 1 d R . .
H43F H 0.3819 0.4239 0.1660 0.104 Uiso 1 1 d R . .
C44A C 0.4051(3) 0.7476(9) 0.1088(7) 0.054(5) Uani 1 1 d U . .
H44D H 0.4051 0.7132 0.0637 0.081 Uiso 1 1 d R . .
H44E H 0.4215 0.7258 0.1472 0.081 Uiso 1 1 d R . .
H44F H 0.4108 0.8049 0.0967 0.081 Uiso 1 1 d R . .
C45A C 0.3399(3) 0.8507(8) 0.0461(5) 0.048(4) Uani 1 1 d DU . .
H45A H 0.3177 0.8768 0.0444 0.057 Uiso 1 1 d R . .
H45B H 0.3565 0.8948 0.0580 0.057 Uiso 1 1 d R . .
C46A C 0.3460(3) 0.8155(6) -0.0302(6) 0.085(6) Uani 1 1 d DU . .
H46A H 0.3679 0.7881 -0.0283 0.102 Uiso 1 1 d R . .
H46B H 0.3291 0.7725 -0.0427 0.102 Uiso 1 1 d R . .
C47A C 0.3438(3) 0.8774(8) -0.0917(6) 0.096(7) Uani 1 1 d DU . .
C48A C 0.3139(3) 0.9877(8) -0.1523(7) 0.088(6) Uani 1 1 d DU . .
H48D H 0.3268 1.0378 -0.1394 0.131 Uiso 1 1 d R . .
H48E H 0.2904 1.0024 -0.1608 0.131 Uiso 1 1 d R . .
H48F H 0.3214 0.9630 -0.1979 0.131 Uiso 1 1 d R . .
O1B O 0.4650(2) 0.6267(6) 0.1828(5) 0.067(3) Uani 1 1 d U . .
N1B N 0.4731(3) 0.7692(9) 0.2863(7) 0.065(4) Uani 1 1 d U . .
N2B N 0.4594(3) 0.6202(9) 0.3623(7) 0.055(4) Uani 1 1 d U . .
N3B N 0.4891(3) 0.4934(9) 0.3107(7) 0.061(4) Uani 1 1 d U . .
C1B C 0.4834(3) 0.8413(12) 0.2615(9) 0.061(5) Uani 1 1 d U . .
C2B C 0.4592(5) 0.9105(14) 0.2530(9) 0.087(6) Uani 1 1 d U . .
C3B C 0.4311(4) 0.8707(12) 0.2817(9) 0.065(5) Uani 1 1 d U . .
C4B C 0.4404(4) 0.7918(13) 0.3046(9) 0.071(5) Uani 1 1 d U . .
C5B C 0.4252(4) 0.7391(12) 0.3551(9) 0.071(5) Uani 1 1 d U . .
H5B H 0.4043 0.7574 0.3688 0.085 Uiso 1 1 d R . .
C6B C 0.4366(4) 0.6698(12) 0.3877(9) 0.060(5) Uani 1 1 d U . .
C7B C 0.4237(4) 0.6334(11) 0.4532(8) 0.056(5) Uani 1 1 d U . .
C8B C 0.4396(4) 0.5643(12) 0.4682(9) 0.066(5) Uani 1 1 d U . .
C9B C 0.4614(4) 0.5507(12) 0.4083(9) 0.058(5) Uani 1 1 d U . .
C10B C 0.4777(4) 0.4803(12) 0.3838(10) 0.057(5) Uani 1 1 d U . .
C11B C 0.4813(4) 0.3992(12) 0.4029(9) 0.058(5) Uani 1 1 d U . .
C12B C 0.4916(4) 0.3529(12) 0.3454(10) 0.063(5) Uani 1 1 d U . .
C13B C 0.4951(3) 0.4159(12) 0.2886(8) 0.056(5) Uani 1 1 d U . .
C18B C 0.3960(4) 0.9097(10) 0.2844(9) 0.092(6) Uani 1 1 d U . .
H18A H 0.3820 0.8933 0.2397 0.138 Uiso 1 1 d R . .
H18B H 0.3988 0.9701 0.2849 0.138 Uiso 1 1 d R . .
H18C H 0.3856 0.8922 0.3292 0.138 Uiso 1 1 d R . .
C19B C 0.3981(4) 0.6778(10) 0.4946(8) 0.065(5) Uani 1 1 d U . .
H19A H 0.3808 0.7019 0.4590 0.078 Uiso 1 1 d R . .
H19B H 0.3875 0.6362 0.5254 0.078 Uiso 1 1 d R . .
C20B C 0.4123(4) 0.7449(11) 0.5435(9) 0.103(7) Uani 1 1 d U . .
H20A H 0.4303 0.7221 0.5770 0.155 Uiso 1 1 d R . .
H20B H 0.3952 0.7677 0.5732 0.155 Uiso 1 1 d R . .
H20C H 0.4209 0.7891 0.5129 0.155 Uiso 1 1 d R . .
C21B C 0.4337(4) 0.5054(10) 0.5339(8) 0.078(5) Uani 1 1 d U . .
H21A H 0.4547 0.4848 0.5580 0.117 Uiso 1 1 d R . .
H21B H 0.4202 0.4584 0.5148 0.117 Uiso 1 1 d R . .
H21C H 0.4219 0.5363 0.5704 0.117 Uiso 1 1 d R . .
C22B C 0.4757(4) 0.3550(10) 0.4764(8) 0.088(6) Uani 1 1 d U . .
H22B H 0.4524 0.3395 0.4772 0.131 Uiso 1 1 d R . .
H22C H 0.4819 0.3920 0.5186 0.131 Uiso 1 1 d R . .
H22D H 0.4894 0.3049 0.4805 0.131 Uiso 1 1 d R . .
C23B C 0.4961(4) 0.2604(11) 0.3426(9) 0.091(6) Uani 1 1 d U . .
H23A H 0.5076 0.2418 0.3905 0.109 Uiso 1 1 d R . .
H23B H 0.5102 0.2467 0.3018 0.109 Uiso 1 1 d R . .
C24B C 0.4620(5) 0.2126(13) 0.3278(10) 0.142(8) Uani 1 1 d U . .
H24A H 0.4481 0.2272 0.3680 0.213 Uiso 1 1 d R . .
H24B H 0.4655 0.1524 0.3276 0.213 Uiso 1 1 d R . .
H24C H 0.4511 0.2300 0.2796 0.213 Uiso 1 1 d R . .
C14B C 0.4565(8) 1.007(3) 0.2297(14) 0.413(6) Uani 1 1 d DU . .
H14A H 0.4338 1.0299 0.2290 0.496 Uiso 1 1 d R . .
H14B H 0.4710 1.0423 0.2640 0.496 Uiso 1 1 d R . .
O2B O 0.4181(4) 0.976(2) 0.0971(13) 0.496 Uiso 1 1 d DU . .
O3B O 0.4603(6) 0.973(2) 0.0264(14) 0.496 Uiso 1 1 d DU . .
C15B C 0.4711(6) 1.006(3) 0.1544(15) 0.496 Uiso 1 1 d DU . .
H15A H 0.4773 1.0638 0.1447 0.496 Uiso 1 1 d R . .
H15B H 0.4912 0.9709 0.1517 0.496 Uiso 1 1 d R . .
C16B C 0.4475(4) 0.9751(17) 0.0923(12) 0.496 Uiso 1 1 d DU . .
C17B C 0.4373(8) 0.973(3) -0.0393(12) 0.620 Uiso 1 1 d DU . .
H17A H 0.4163 0.9968 -0.0260 0.620 Uiso 1 1 d R . .
H17B H 0.4345 0.9138 -0.0494 0.620 Uiso 1 1 d R . .
H17C H 0.4442 1.0012 -0.0841 0.620 Uiso 1 1 d R . .
C1D C 0.0023(7) 0.6377(16) -0.2091(11) 0.196(13) Uani 1 1 d U . .
H1DA H -0.0116 0.6822 -0.1947 0.236 Uiso 1 1 d R . .
H1DB H -0.0082 0.5873 -0.1947 0.236 Uiso 1 1 d R . .
C2D C 0.0315(6) 0.6451(17) -0.1599(16) 0.199(12) Uani 1 1 d U . .
H2DA H 0.0429 0.6931 -0.1764 0.239 Uiso 1 1 d R . .
H2DB H 0.0447 0.5980 -0.1709 0.239 Uiso 1 1 d R . .
C3D C 0.0307(6) 0.6543(17) -0.0805(15) 0.219(13) Uani 1 1 d U . .
H3D1 H 0.0093 0.6352 -0.0658 0.329 Uiso 1 1 d R . .
H3D2 H 0.0341 0.7123 -0.0652 0.329 Uiso 1 1 d R . .
H3D3 H 0.0483 0.6199 -0.0560 0.329 Uiso 1 1 d R . .

loop_
_atom_site_aniso_label
_atom_site_aniso_U_11
_atom_site_aniso_U_22
_atom_site_aniso_U_33
_atom_site_aniso_U_23
_atom_site_aniso_U_13
_atom_site_aniso_U_12
U1 0.0327(4) 0.0995(6) 0.0424(4) 0.0035(4) -0.0002(3) 0.0017(4)
U2 0.0323(4) 0.0828(6) 0.0457(4) 0.0003(4) -0.0005(3) 0.0026(4)
U3 0.0315(5) 0.1244(10) 0.0455(6) 0.000 -0.0029(4) 0.000
O1 0.053(6) 0.070(7) 0.052(6) 0.009(5) -0.006(5) 0.006(5)
O2 0.045(5) 0.068(7) 0.037(5) 0.006(5) 0.001(4) 0.006(5)
N1 0.060(7) 0.078(9) 0.059(7) -0.011(7) 0.001(6) 0.002(7)
N2 0.039(6) 0.065(8) 0.033(6) -0.005(6) -0.010(5) 0.005(6)
N3 0.039(6) 0.087(8) 0.045(7) 0.011(7) 0.003(6) -0.015(6)
N4 0.044(7) 0.069(8) 0.056(7) -0.003(7) 0.002(6) -0.005(6)
N5 0.044(7) 0.068(8) 0.047(7) -0.010(6) -0.011(6) 0.000(6)
N6 0.057(7) 0.077(8) 0.047(7) -0.004(7) 0.000(6) 0.008(7)
C1 0.056(8) 0.064(9) 0.049(8) -0.003(7) -0.003(7) -0.006(8)
C2 0.076(9) 0.069(10) 0.072(9) 0.005(8) -0.002(8) 0.003(8)
C3 0.051(8) 0.056(9) 0.055(8) 0.009(7) 0.004(7) -0.001(7)
C4 0.050(8) 0.054(9) 0.048(8) 0.010(7) 0.011(7) 0.000(7)
C5 0.051(8) 0.077(10) 0.063(8) -0.003(8) 0.004(7) 0.002(8)
C6 0.051(8) 0.056(9) 0.041(8) 0.011(7) 0.010(7) -0.002(7)
C7 0.050(8) 0.063(9) 0.056(8) 0.005(7) 0.009(7) 0.004(8)
C8 0.046(8) 0.051(9) 0.058(8) 0.003(7) 0.007(7) 0.004(7)
C9 0.027(7) 0.051(9) 0.048(8) 0.001(7) 0.004(6) -0.006(7)
C10 0.051(8) 0.065(9) 0.066(8) 0.005(8) 0.027(7) -0.006(7)
C11 0.049(8) 0.069(9) 0.070(8) 0.004(8) 0.007(7) 0.004(7)
C12 0.042(7) 0.059(9) 0.049(8) -0.006(8) 0.003(6) 0.007(7)
C13 0.034(7) 0.049(9) 0.055(8) -0.002(8) 0.015(7) -0.002(7)
C14 0.023(7) 0.051(9) 0.054(8) 0.003(8) -0.001(6) -0.017(7)
C15 0.026(7) 0.059(9) 0.053(8) 0.002(8) 0.001(6) -0.005(7)
C16 0.048(8) 0.049(9) 0.047(8) 0.005(8) 0.013(7) -0.016(7)
C17 0.041(8) 0.059(9) 0.055(8) -0.005(8) -0.009(7) 0.002(7)
C18 0.039(7) 0.055(9) 0.043(8) -0.009(7) 0.002(6) -0.003(7)
C19 0.059(8) 0.065(9) 0.044(8) 0.004(8) -0.003(7) -0.013(7)
C20 0.039(7) 0.063(9) 0.054(8) 0.005(8) -0.007(7) 0.004(7)
C21 0.048(8) 0.048(9) 0.048(8) -0.002(7) -0.006(7) -0.005(7)
C22 0.042(7) 0.057(9) 0.061(8) 0.007(7) 0.002(7) 0.010(7)
C23 0.052(8) 0.069(9) 0.041(8) -0.003(7) 0.006(7) 0.007(7)
C24 0.044(8) 0.062(9) 0.063(8) -0.004(7) -0.003(7) 0.015(7)
C25 0.059(8) 0.069(9) 0.062(8) -0.009(7) -0.004(7) 0.001(7)
C26 0.039(7) 0.062(9) 0.061(8) -0.004(7) 0.006(7) -0.005(7)
C27 0.070(9) 0.095(10) 0.085(9) -0.013(8) -0.006(7) -0.010(8)
C28 0.112(10) 0.114(11) 0.115(10) 0.004(9) 0.005(8) 0.016(8)
C29 0.192(14) 0.170(14) 0.178(14) -0.012(10) 0.005(10) 0.006(10)
C30 0.207(15) 0.200(15) 0.189(14) -0.013(10) 0.016(9) 0.017(10)
O3 0.206(11) 0.198(11) 0.207(11) -0.001(9) 0.029(9) 0.017(9)
O4 0.215(11) 0.200(11) 0.182(10) -0.018(9) -0.011(8) 0.032(9)
C31 0.072(9) 0.093(10) 0.093(9) 0.007(8) 0.000(8) -0.005(8)
C32 0.037(7) 0.066(9) 0.060(8) -0.003(7) -0.001(7) 0.005(7)
C33 0.048(8) 0.083(9) 0.067(8) -0.001(8) -0.003(7) 0.001(7)
C34 0.061(8) 0.078(9) 0.066(8) -0.005(8) 0.000(7) -0.001(7)
C35 0.083(9) 0.089(10) 0.091(9) 0.001(8) 0.006(8) -0.019(8)
C36 0.049(8) 0.069(9) 0.064(8) -0.002(8) -0.004(7) -0.008(7)
C37 0.073(9) 0.091(10) 0.091(9) 0.000(8) 0.002(7) -0.010(8)
C38 0.031(7) 0.069(9) 0.059(8) -0.007(7) -0.003(6) 0.003(7)
C39 0.045(7) 0.062(9) 0.047(7) -0.020(7) -0.001(6) 0.006(7)
C40 0.070(8) 0.085(9) 0.064(8) -0.010(8) 0.010(7) 0.004(7)
C41 0.082(9) 0.086(9) 0.064(8) 0.007(8) -0.014(7) 0.011(8)
C42 0.045(7) 0.066(9) 0.055(8) 0.009(7) 0.005(6) 0.003(7)
C43 0.078(9) 0.094(10) 0.092(9) 0.004(8) -0.005(8) 0.003(8)
C44 0.071(9) 0.077(9) 0.067(8) -0.001(7) 0.000(7) 0.015(7)
C45 0.080(9) 0.088(10) 0.076(9) 0.006(8) -0.004(8) 0.011(8)
C46 0.136(11) 0.122(11) 0.097(10) -0.012(9) 0.012(8) -0.001(9)
C47 0.127(11) 0.106(11) 0.120(11) 0.005(9) -0.002(9) -0.020(9)
O5 0.251(13) 0.245(13) 0.236(12) 0.000(9) 0.030(9) 0.003(9)
O6 0.196(10) 0.197(10) 0.135(9) -0.069(8) 0.000(8) -0.024(8)
O1A 0.047(5) 0.056(6) 0.055(5) -0.002(5) 0.000(5) 0.005(5)
O2A 0.048(5) 0.070(7) 0.053(5) -0.017(5) 0.016(5) -0.007(5)
O3A 0.143(9) 0.166(10) 0.113(8) -0.014(7) 0.010(7) -0.015(8)
O4A 0.209(11) 0.192(11) 0.176(10) -0.014(8) 0.042(8) -0.025(9)
O5A 0.144(9) 0.171(10) 0.155(9) 0.031(8) 0.045(8) 0.029(8)
O6A 0.086(7) 0.112(8) 0.111(8) 0.026(7) 0.023(6) 0.021(7)
N1A 0.035(6) 0.056(8) 0.059(7) 0.001(6) 0.004(6) 0.021(6)
N2A 0.042(6) 0.066(8) 0.041(6) -0.008(6) 0.007(6) 0.005(6)
N3A 0.047(7) 0.060(8) 0.047(7) 0.004(6) 0.010(6) 0.001(6)
N4A 0.046(6) 0.061(8) 0.039(7) 0.003(6) -0.004(5) -0.004(6)
N5A 0.033(6) 0.058(8) 0.036(6) 0.008(6) 0.000(5) -0.005(6)
N6A 0.042(7) 0.067(8) 0.060(7) 0.007(7) 0.015(6) 0.012(6)
C1A 0.048(8) 0.070(9) 0.044(8) -0.003(7) 0.007(7) 0.005(7)
C2A 0.049(8) 0.063(9) 0.050(8) 0.002(7) 0.006(7) -0.006(7)
C3A 0.034(7) 0.054(9) 0.049(8) -0.007(7) -0.002(6) -0.004(6)
C4A 0.041(7) 0.065(9) 0.054(8) 0.002(7) 0.003(7) 0.010(7)
C5A 0.040(7) 0.067(9) 0.065(8) -0.006(8) 0.007(7) 0.014(7)
C6A 0.055(8) 0.054(9) 0.049(8) -0.002(7) 0.011(7) 0.001(7)
C7A 0.040(7) 0.056(9) 0.065(8) -0.002(8) 0.018(7) 0.004(7)
C8A 0.052(8) 0.053(9) 0.057(8) -0.004(8) -0.004(7) -0.008(7)
C9A 0.045(7) 0.043(9) 0.051(8) 0.001(7) 0.013(7) 0.006(7)
C10A 0.043(7) 0.056(9) 0.052(8) 0.001(8) 0.000(7) -0.013(7)
C11A 0.075(9) 0.071(9) 0.063(8) 0.002(8) 0.013(7) 0.006(8)
C12A 0.076(9) 0.079(10) 0.070(9) -0.003(8) -0.006(7) 0.006(8)
C13A 0.049(7) 0.049(9) 0.035(7) 0.002(8) 0.005(6) -0.001(7)
C14A 0.045(7) 0.053(9) 0.037(7) -0.004(8) 0.006(6) -0.009(7)
C15A 0.038(7) 0.052(9) 0.045(8) 0.015(8) -0.001(6) 0.000(7)
C16A 0.039(7) 0.047(9) 0.045(8) 0.004(8) -0.010(6) -0.001(7)
C17A 0.033(7) 0.049(9) 0.058(8) -0.001(8) 0.005(7) 0.004(7)
C18A 0.039(7) 0.048(9) 0.054(8) -0.001(7) -0.008(7) 0.005(7)
C19A 0.047(8) 0.054(9) 0.047(8) 0.001(7) -0.006(7) 0.003(7)
C20A 0.038(7) 0.048(9) 0.053(8) -0.002(7) -0.010(7) 0.000(7)
C21A 0.041(7) 0.050(9) 0.046(8) 0.002(7) -0.001(7) -0.002(7)
C22A 0.043(7) 0.050(9) 0.046(7) 0.003(7) 0.002(6) -0.004(7)
C23A 0.042(7) 0.048(9) 0.045(8) 0.005(7) -0.004(7) 0.000(7)
C24A 0.037(7) 0.061(9) 0.049(8) 0.005(7) 0.004(6) -0.001(7)
C25A 0.045(7) 0.058(9) 0.042(7) 0.007(7) 0.011(7) 0.000(7)
C26A 0.058(8) 0.063(9) 0.064(8) 0.001(8) -0.002(7) 0.005(7)
C27A 0.049(8) 0.071(9) 0.063(8) 0.005(8) 0.010(7) 0.008(7)
C28A 0.079(9) 0.083(10) 0.071(9) -0.004(8) 0.009(7) 0.003(8)
C29A 0.097(10) 0.128(11) 0.096(10) -0.021(9) 0.008(8) -0.024(9)
C30A 0.241(16) 0.227(16) 0.227(16) -0.020(10) 0.034(10) -0.014(10)
C31A 0.049(8) 0.078(9) 0.050(8) -0.005(7) 0.008(6) -0.006(7)
C32A 0.079(9) 0.066(9) 0.071(9) 0.000(8) 0.018(7) 0.013(8)
C33A 0.087(9) 0.082(10) 0.079(9) 0.005(8) 0.009(8) 0.005(8)
C34A 0.075(9) 0.088(10) 0.080(9) -0.007(8) 0.008(7) 0.009(8)
C35A 0.094(9) 0.085(10) 0.085(9) -0.008(8) 0.003(8) -0.006(8)
C36A 0.079(9) 0.099(10) 0.072(9) -0.005(8) 0.002(8) 0.011(8)
C37A 0.113(10) 0.129(11) 0.101(10) 0.009(8) 0.015(8) -0.004(8)
C38A 0.051(8) 0.070(9) 0.065(8) 0.002(7) -0.001(7) 0.001(7)
C39A 0.072(9) 0.094(10) 0.073(9) 0.012(8) 0.003(7) -0.009(8)
C40A 0.063(8) 0.077(9) 0.061(8) 0.003(8) 0.004(7) -0.004(7)
C41A 0.083(9) 0.080(10) 0.071(8) 0.010(8) 0.008(7) -0.001(8)
C42A 0.041(7) 0.060(9) 0.059(8) -0.002(7) 0.008(7) 0.002(7)
C43A 0.061(8) 0.079(9) 0.067(8) -0.018(8) 0.003(7) 0.001(7)
C44A 0.041(7) 0.069(9) 0.054(8) 0.009(7) 0.008(6) 0.003(7)
C45A 0.044(7) 0.058(9) 0.043(7) 0.002(7) 0.020(6) 0.011(7)
C46A 0.077(9) 0.088(10) 0.090(9) 0.000(8) 0.005(8) 0.016(8)
C47A 0.090(10) 0.100(11) 0.099(10) 0.011(9) 0.018(8) 0.015(8)
C48A 0.094(9) 0.085(10) 0.083(9) 0.021(8) 0.006(8) -0.013(8)
O1B 0.055(6) 0.089(7) 0.053(6) -0.011(6) -0.012(5) 0.004(5)
N1B 0.055(7) 0.081(8) 0.061(7) -0.007(7) 0.007(6) 0.005(7)
N2B 0.046(7) 0.064(8) 0.052(7) -0.017(7) -0.006(6) -0.006(6)
N3B 0.028(6) 0.084(8) 0.069(7) -0.036(7) -0.010(6) 0.012(6)
C1B 0.060(8) 0.068(9) 0.054(8) 0.003(8) -0.002(7) -0.007(7)
C2B 0.076(9) 0.103(10) 0.081(9) -0.023(8) 0.013(8) -0.009(8)
C3B 0.068(8) 0.065(9) 0.064(8) -0.008(8) 0.007(7) -0.006(8)
C4B 0.070(9) 0.077(10) 0.064(9) 0.008(8) -0.002(7) 0.003(8)
C5B 0.062(8) 0.087(10) 0.063(8) -0.004(8) 0.000(7) -0.006(8)
C6B 0.058(8) 0.061(9) 0.060(9) -0.008(8) 0.000(7) -0.004(7)
C7B 0.059(8) 0.062(9) 0.046(8) -0.002(8) -0.003(7) 0.000(7)
C8B 0.065(8) 0.071(9) 0.061(8) -0.001(8) 0.004(7) 0.003(8)
C9B 0.047(8) 0.072(9) 0.053(8) -0.016(8) -0.007(7) -0.003(7)
C10B 0.053(8) 0.053(9) 0.062(9) -0.007(8) -0.014(7) -0.008(7)
C11B 0.048(8) 0.071(9) 0.053(8) 0.002(8) -0.004(7) -0.010(7)
C12B 0.047(8) 0.068(9) 0.074(9) -0.011(8) -0.001(7) -0.004(7)
C13B 0.035(7) 0.068(9) 0.064(9) 0.006(8) -0.009(7) -0.004(7)
C18B 0.070(9) 0.101(10) 0.108(10) -0.005(8) 0.021(8) 0.013(8)
C19B 0.061(8) 0.067(9) 0.064(8) -0.009(7) -0.011(7) -0.010(7)
C20B 0.097(10) 0.113(11) 0.101(10) 0.003(8) 0.018(8) -0.002(8)
C21B 0.080(9) 0.086(9) 0.068(9) 0.012(8) 0.002(7) -0.011(8)
C22B 0.080(9) 0.099(10) 0.082(9) 0.011(8) -0.004(7) -0.008(8)
C23B 0.083(9) 0.094(10) 0.094(9) 0.004(8) -0.001(8) -0.002(8)
C24B 0.141(11) 0.144(12) 0.141(11) -0.015(9) 0.017(9) -0.003(9)
C14B 0.409(8) 0.414(8) 0.417(8) 0.000(7) 0.034(7) 0.000(7)
C1D 0.185(14) 0.210(15) 0.194(16) 0.005(9) 0.013(10) -0.005(10)
C2D 0.196(15) 0.198(15) 0.202(15) 0.003(10) 0.014(10) -0.006(10)
C3D 0.221(16) 0.218(16) 0.217(15) 0.003(10) 0.009(10) -0.005(10)

loop_
_atom_type_symbol
_atom_type_description
_atom_type_scat_dispersion_real
_atom_type_scat_dispersion_imag
_atom_type_scat_source
C C 0.0033 0.0016 'International Tables Vol C Tables 4.2.6.8 and 6.1.1.4'
H H 0.0000 0.0000 'International Tables Vol C Tables 4.2.6.8 and 6.1.1.4'
N N 0.0061 0.0033 'International Tables Vol C Tables 4.2.6.8 and 6.1.1.4'
O O 0.0106 0.0060 'International Tables Vol C Tables 4.2.6.8 and 6.1.1.4'
U U -9.6767 9.6646 'International Tables Vol C Tables 4.2.6.8 and 6.1.1.4'

loop_
_geom_angle_atom_site_label_1
_geom_angle_atom_site_label_2
_geom_angle_atom_site_label_3
_geom_angle
_geom_angle_site_symmetry_1
_geom_angle_site_symmetry_3
_geom_angle_publ_flag
O1 U1 O2 178.5(4) . . ?
O1 U1 N3 99.9(4) . . ?
O2 U1 N3 81.5(4) . . ?
O1 U1 N4 83.2(4) . . ?
O2 U1 N4 97.3(4) . . ?
N3 U1 N4 58.0(4) . . ?
O1 U1 N6 97.9(4) . . ?
O2 U1 N6 80.7(4) . . ?
N3 U1 N6 162.2(4) . . ?
N4 U1 N6 124.1(4) . . ?
O1 U1 N1 80.1(4) . . ?
O2 U1 N1 99.4(4) . . ?
N3 U1 N1 122.0(4) . . ?
N4 U1 N1 163.0(4) . . ?
N6 U1 N1 61.9(4) . . ?
O1 U1 N5 87.6(4) . . ?
O2 U1 N5 91.5(4) . . ?
N3 U1 N5 114.7(4) . . ?
N4 U1 N5 58.8(4) . . ?
N6 U1 N5 65.5(4) . . ?
N1 U1 N5 123.2(4) . . ?
O1 U1 N2 90.7(4) . . ?
O2 U1 N2 90.3(4) . . ?
N3 U1 N2 57.7(4) . . ?
N4 U1 N2 113.0(4) . . ?
N6 U1 N2 122.8(4) . . ?
N1 U1 N2 64.3(4) . . ?
N5 U1 N2 171.7(4) . . ?
O1A U2 O2A 179.8(4) . . ?
O1A U2 N3A 97.4(4) . . ?
O2A U2 N3A 82.7(4) . . ?
O1A U2 N4A 82.5(4) . . ?
O2A U2 N4A 97.4(4) . . ?
N3A U2 N4A 58.4(4) . . ?
O1A U2 N6A 99.6(4) . . ?
O2A U2 N6A 80.3(4) . . ?
N3A U2 N6A 162.9(4) . . ?
N4A U2 N6A 122.8(4) . . ?
O1A U2 N1A 82.0(4) . . ?
O2A U2 N1A 98.1(4) . . ?
N3A U2 N1A 123.1(4) . . ?
N4A U2 N1A 164.5(3) . . ?
N6A U2 N1A 61.0(4) . . ?
O1A U2 N5A 88.1(4) . . ?
O2A U2 N5A 91.7(4) . . ?
N3A U2 N5A 115.1(4) . . ?
N4A U2 N5A 58.5(4) . . ?
N6A U2 N5A 64.5(4) . . ?
N1A U2 N5A 121.7(3) . . ?
O1A U2 N2A 90.9(4) . . ?
O2A U2 N2A 89.3(4) . . ?
N3A U2 N2A 58.4(4) . . ?
N4A U2 N2A 114.8(4) . . ?
N6A U2 N2A 122.3(4) . . ?
N1A U2 N2A 64.6(3) . . ?
N5A U2 N2A 173.3(3) . . ?
O1B U3 O1B 179.0(7) 2_655 . ?
O1B U3 N3B 97.3(4) 2_655 2_655 ?
O1B U3 N3B 81.8(4) . 2_655 ?
O1B U3 N3B 81.8(4) 2_655 . ?
O1B U3 N3B 97.3(4) . . ?
N3B U3 N3B 58.4(6) 2_655 . ?
O1B U3 N1B 99.4(4) 2_655 . ?
O1B U3 N1B 81.4(4) . . ?
N3B U3 N1B 163.2(4) 2_655 . ?
N3B U3 N1B 123.7(4) . . ?
O1B U3 N1B 81.4(4) 2_655 2_655 ?
O1B U3 N1B 99.4(4) . 2_655 ?
N3B U3 N1B 123.7(4) 2_655 2_655 ?
N3B U3 N1B 163.2(4) . 2_655 ?
N1B U3 N1B 60.0(6) . 2_655 ?
O1B U3 N2B 89.8(4) 2_655 . ?
O1B U3 N2B 90.1(4) . . ?
N3B U3 N2B 115.5(4) 2_655 . ?
N3B U3 N2B 59.5(4) . . ?
N1B U3 N2B 64.2(4) . . ?
N1B U3 N2B 120.8(4) 2_655 . ?
O1B U3 N2B 90.1(4) 2_655 2_655 ?
O1B U3 N2B 89.8(4) . 2_655 ?
N3B U3 N2B 59.5(4) 2_655 2_655 ?
N3B U3 N2B 115.5(4) . 2_655 ?
N1B U3 N2B 120.8(4) . 2_655 ?
N1B U3 N2B 64.2(4) 2_655 2_655 ?
N2B U3 N2B 174.9(6) . 2_655 ?
C1 N1 C4 102.8(13) . . ?
C1 N1 U1 118.7(11) . . ?
C4 N1 U1 131.4(10) . . ?
C9 N2 C6 105.6(13) . . ?
C9 N2 U1 121.0(10) . . ?
C6 N2 U1 131.8(11) . . ?
C13 N3 C10 103.3(14) . . ?
C13 N3 U1 128.4(11) . . ?
C10 N3 U1 127.2(11) . . ?
C14 N4 C17 109.0(15) . . ?
C14 N4 U1 127.5(11) . . ?
C17 N4 U1 122.8(12) . . ?
C21 N5 C18 107.2(13) . . ?
C21 N5 U1 134.6(10) . . ?
C18 N5 U1 118.2(10) . . ?
C26 N6 C23 102.4(13) . . ?
C26 N6 U1 121.2(10) . . ?
C23 N6 U1 131.3(11) . . ?
N1 C1 C2 114.3(15) . . ?
N1 C1 C26 116.2(15) . . ?
C2 C1 C26 129.4(17) . . ?
C3 C2 C1 105.2(17) . . ?
C3 C2 C27 122.7(18) . . ?
C1 C2 C27 130.3(17) . . ?
C2 C3 C4 108.2(16) . . ?
C2 C3 C31 129.4(18) . . ?
C4 C3 C31 122.3(15) . . ?
C5 C4 C3 130.6(16) . . ?
C5 C4 N1 118.6(15) . . ?
C3 C4 N1 109.3(14) . . ?
C6 C5 C4 130.5(16) . . ?
C5 C6 N2 124.7(16) . . ?
C5 C6 C7 126.5(16) . . ?
N2 C6 C7 108.7(15) . . ?
C8 C7 C6 107.8(15) . . ?
C8 C7 C32 129.6(16) . . ?
C6 C7 C32 122.3(16) . . ?
C7 C8 C9 105.9(15) . . ?
C7 C8 C34 127.0(15) . . ?
C9 C8 C34 127.0(15) . . ?
N2 C9 C10 117.3(15) . . ?
N2 C9 C8 111.8(14) . . ?
C10 C9 C8 129.2(16) . . ?
C11 C10 N3 110.7(16) . . ?
C11 C10 C9 137.3(18) . . ?
N3 C10 C9 109.5(16) . . ?
C10 C11 C12 110.1(17) . . ?
C10 C11 C35 127.4(16) . . ?
C12 C11 C35 121.9(17) . . ?
C11 C12 C13 101.5(15) . . ?
C11 C12 C36 126.2(17) . . ?
C13 C12 C36 132.2(14) . . ?
N3 C13 C12 114.0(14) . . ?
N3 C13 C14 109.8(15) . . ?
C12 C13 C14 136.2(16) . . ?
N4 C14 C13 113.6(15) . . ?
N4 C14 C15 112.3(15) . . ?
C13 C14 C15 133.6(16) . . ?
C16 C15 C14 101.9(15) . . ?
C16 C15 C38 130.7(15) . . ?
C14 C15 C38 127.2(15) . . ?
C15 C16 C17 112.3(15) . . ?
C15 C16 C40 123.6(16) . . ?
C17 C16 C40 123.9(15) . . ?
C18 C17 N4 114.7(16) . . ?
C18 C17 C16 140.4(16) . . ?
N4 C17 C16 103.7(14) . . ?
N5 C18 C17 117.6(15) . . ?
N5 C18 C19 108.3(13) . . ?
C17 C18 C19 132.7(15) . . ?
C20 C19 C18 105.7(13) . . ?
C20 C19 C41 127.6(15) . . ?
C18 C19 C41 126.6(15) . . ?
C19 C20 C21 107.3(14) . . ?
C19 C20 C42 126.4(15) . . ?
C21 C20 C42 126.1(16) . . ?
N5 C21 C22 126.0(14) . . ?
N5 C21 C20 111.1(14) . . ?
C22 C21 C20 122.8(15) . . ?
C23 C22 C21 125.5(14) . . ?
C22 C23 N6 122.3(15) . . ?
C22 C23 C24 125.4(15) . . ?
N6 C23 C24 110.7(13) . . ?
C25 C24 C23 108.3(14) . . ?
C25 C24 C44 126.3(16) . . ?
C23 C24 C44 125.4(14) . . ?
C24 C25 C26 101.7(14) . . ?
C24 C25 C45 125.6(16) . . ?
C26 C25 C45 132.6(15) . . ?
N6 C26 C25 116.4(14) . . ?
N6 C26 C1 113.4(15) . . ?
C25 C26 C1 130.3(15) . . ?
C2 C27 C28 116.3(12) . . ?
C29 C28 C27 112.9(5) . . ?
O3 C29 O4 120.0(6) . . ?
O3 C29 C28 121.7(6) . . ?
O4 C29 C28 113.4(5) . . ?
C29 O4 C30 114.9(6) . . ?
C7 C32 C33 115.3(12) . . ?
C12 C36 C37 108.8(12) . . ?
C15 C38 C39 113.8(11) . . ?
C20 C42 C43 112.5(12) . . ?
C46 C45 C25 109.4(11) . . ?
C47 C46 C45 114.9(5) . . ?
O5 C47 O6 119.1(6) . . ?
O5 C47 C46 123.4(6) . . ?
O6 C47 C46 114.5(4) . . ?
C47 O6 C48 113.3(5) . . ?
C29A O4A C30A 116.0(6) . . ?
C47A O6A C48A 116.9(5) . . ?
C1A N1A C4A 106.9(12) . . ?
C1A N1A U2 117.9(9) . . ?
C4A N1A U2 127.3(10) . . ?
C9A N2A C6A 100.9(12) . . ?
C9A N2A U2 121.9(10) . . ?
C6A N2A U2 137.2(10) . . ?
C13A N3A C10A 107.4(13) . . ?
C13A N3A U2 125.9(10) . . ?
C10A N3A U2 124.0(10) . . ?
C17A N4A C14A 108.9(14) . . ?
C17A N4A U2 125.2(10) . . ?
C14A N4A U2 125.5(11) . . ?
C21A N5A C18A 106.7(13) . . ?
C21A N5A U2 134.0(10) . . ?
C18A N5A U2 119.4(9) . . ?
C26A N6A C23A 102.9(12) . . ?
C26A N6A U2 120.7(10) . . ?
C23A N6A U2 130.4(10) . . ?
N1A C1A C2A 112.9(13) . . ?
N1A C1A C26A 116.5(13) . . ?
C2A C1A C26A 130.1(14) . . ?
C3A C2A C1A 103.7(13) . . ?
C3A C2A C27A 127.4(14) . . ?
C1A C2A C27A 127.1(14) . . ?
C2A C3A C4A 110.0(13) . . ?
C2A C3A C31A 130.0(13) . . ?
C4A C3A C31A 119.9(13) . . ?
C5A C4A N1A 124.8(14) . . ?
C5A C4A C3A 126.5(14) . . ?
N1A C4A C3A 106.0(13) . . ?
C4A C5A C6A 126.2(14) . . ?
N2A C6A C7A 113.6(14) . . ?
N2A C6A C5A 120.9(15) . . ?
C7A C6A C5A 125.4(16) . . ?
C8A C7A C6A 105.9(15) . . ?
C8A C7A C32A 131.2(17) . . ?
C6A C7A C32A 122.1(15) . . ?
C7A C8A C9A 105.8(15) . . ?
C7A C8A C34A 123.4(16) . . ?
C9A C8A C34A 130.0(15) . . ?
N2A C9A C8A 113.3(14) . . ?
N2A C9A C10A 113.0(14) . . ?
C8A C9A C10A 133.5(16) . . ?
N3A C10A C9A 114.2(14) . . ?
N3A C10A C11A 109.9(15) . . ?
C9A C10A C11A 135.0(16) . . ?
C12A C11A C10A 103.4(16) . . ?
C12A C11A C35A 129.8(16) . . ?
C10A C11A C35A 126.6(16) . . ?
C11A C12A C13A 112.7(16) . . ?
C11A C12A C36A 121.0(17) . . ?
C13A C12A C36A 124.9(17) . . ?
C14A C13A N3A 113.2(14) . . ?
C14A C13A C12A 140.6(16) . . ?
N3A C13A C12A 106.2(15) . . ?
C13A C14A N4A 113.0(15) . . ?
C13A C14A C15A 138.2(15) . . ?
N4A C14A C15A 108.7(15) . . ?
C16A C15A C14A 109.4(14) . . ?
C16A C15A C38A 122.2(16) . . ?
C14A C15A C38A 127.9(15) . . ?
C15A C16A C40A 128.8(15) . . ?
C15A C16A C17A 104.1(14) . . ?
C40A C16A C17A 127.1(15) . . ?
N4A C17A C18A 115.5(15) . . ?
N4A C17A C16A 108.5(14) . . ?
C18A C17A C16A 135.4(16) . . ?
N5A C18A C19A 110.2(14) . . ?
N5A C18A C17A 114.1(14) . . ?
C19A C18A C17A 132.1(15) . . ?
C20A C19A C18A 105.6(15) . . ?
C20A C19A C41A 126.6(15) . . ?
C18A C19A C41A 127.4(15) . . ?
C19A C20A C21A 109.6(15) . . ?
C19A C20A C42A 123.8(15) . . ?
C21A C20A C42A 126.6(15) . . ?
C22A C21A N5A 125.3(16) . . ?
C22A C21A C20A 127.0(16) . . ?
N5A C21A C20A 107.7(14) . . ?
C21A C22A C23A 127.7(15) . . ?
C22A C23A N6A 121.4(14) . . ?
C22A C23A C24A 126.8(15) . . ?
N6A C23A C24A 109.8(13) . . ?
C25A C24A C23A 107.3(13) . . ?
C25A C24A C44A 130.2(14) . . ?
C23A C24A C44A 122.5(13) . . ?
C24A C25A C26A 105.3(14) . . ?
C24A C25A C45A 126.5(14) . . ?
C26A C25A C45A 127.4(14) . . ?
N6A C26A C25A 114.4(14) . . ?
N6A C26A C1A 111.2(15) . . ?
C25A C26A C1A 134.4(16) . . ?
C2A C27A C28A 110.3(10) . . ?
C29A C28A C27A 114.2(5) . . ?
O3A C29A O4A 121.0(5) . . ?
O3A C29A C28A 122.9(6) . . ?
O4A C29A C28A 113.4(5) . . ?
C7A C32A C33A 113.5(13) . . ?
C37A C36A C12A 111.7(14) . . ?
C15A C38A C39A 114.3(11) . . ?
C20A C42A C43A 117.7(12) . . ?
C46A C45A C25A 113.1(10) . . ?
C47A C46A C45A 114.4(5) . . ?
O5A C47A O6A 122.2(5) . . ?
O5A C47A C46A 123.3(5) . . ?
O6A C47A C46A 114.5(4) . . ?
C1B N1B C4B 100.2(14) . . ?
C1B N1B U3 121.8(11) . . ?
C4B N1B U3 133.2(12) . . ?
C6B N2B C9B 106.9(15) . . ?
C6B N2B U3 135.2(13) . . ?
C9B N2B U3 117.9(11) . . ?
C13B N3B C10B 102.4(14) . . ?
C13B N3B U3 129.7(11) . . ?
C10B N3B U3 127.6(11) . . ?
N1B C1B C1B 115.2(10) . 2_655 ?
N1B C1B C2B 117.9(15) . . ?
C1B C1B C2B 126.7(12) 2_655 . ?
C3B C2B C1B 99.6(17) . . ?
C3B C2B C14B 119(2) . . ?
C1B C2B C14B 141(2) . . ?
C4B C3B C2B 108.1(17) . . ?
C4B C3B C18B 126.2(17) . . ?
C2B C3B C18B 125.7(18) . . ?
C3B C4B C5B 128.3(19) . . ?
C3B C4B N1B 113.7(17) . . ?
C5B C4B N1B 116.7(17) . . ?
C6B C5B C4B 129.3(18) . . ?
C5B C6B N2B 125.6(18) . . ?
C5B C6B C7B 124.2(18) . . ?
N2B C6B C7B 109.9(17) . . ?
C8B C7B C6B 107.9(17) . . ?
C8B C7B C19B 130.8(17) . . ?
C6B C7B C19B 121.1(17) . . ?
C7B C8B C9B 107.1(17) . . ?
C7B C8B C21B 125.3(17) . . ?
C9B C8B C21B 127.4(17) . . ?
N2B C9B C10B 118.2(16) . . ?
N2B C9B C8B 107.8(16) . . ?
C10B C9B C8B 132.9(19) . . ?
C11B C10B C9B 138.1(19) . . ?
C11B C10B N3B 109.6(16) . . ?
C9B C10B N3B 111.2(16) . . ?
C10B C11B C12B 111.6(17) . . ?
C10B C11B C22B 130.2(18) . . ?
C12B C11B C22B 118.2(18) . . ?
C11B C12B C13B 101.7(16) . . ?
C11B C12B C23B 127.7(18) . . ?
C13B C12B C23B 130.5(17) . . ?
N3B C13B C12B 114.3(14) . . ?
N3B C13B C13B 110.5(9) . 2_655 ?
C12B C13B C13B 135.2(11) . 2_655 ?
C20B C19B C7B 112.9(13) . . ?
C12B C23B C24B 112.2(15) . . ?
C15B C14B C2B 101(3) . . ?
C16B O3B C17B 116.8(7) . . ?
C16B C15B C14B 113.3(6) . . ?
O2B C16B O3B 121.8(7) . . ?
O2B C16B C15B 121.5(7) . . ?
O3B C16B C15B 113.3(6) . . ?
C2D C1D C1D 131(4) . 2_554 ?
C1D C2D C3D 123(3) . . ?

loop_
_geom_bond_atom_site_label_1
_geom_bond_atom_site_label_2
_geom_bond_distance
_geom_bond_site_symmetry_2
_geom_bond_publ_flag
U1 O1 1.740(9) . ?
U1 O2 1.768(9) . ?
U1 N3 2.519(14) . ?
U1 N4 2.560(12) . ?
U1 N6 2.610(13) . ?
U1 N1 2.632(12) . ?
U1 N5 2.684(11) . ?
U1 N2 2.720(11) . ?
U2 O1A 1.768(9) . ?
U2 O2A 1.778(9) . ?
U2 N3A 2.517(11) . ?
U2 N4A 2.583(11) . ?
U2 N6A 2.668(11) . ?
U2 N1A 2.667(11) . ?
U2 N5A 2.700(12) . ?
U2 N2A 2.705(12) . ?
U3 O1B 1.786(8) 2_655 ?
U3 O1B 1.786(8) . ?
U3 N3B 2.477(15) 2_655 ?
U3 N3B 2.477(15) . ?
U3 N1B 2.631(13) . ?
U3 N1B 2.631(13) 2_655 ?
U3 N2B 2.707(13) . ?
U3 N2B 2.707(13) 2_655 ?
N1 C1 1.332(17) . ?
N1 C4 1.449(17) . ?
N2 C9 1.330(16) . ?
N2 C6 1.401(16) . ?
N3 C13 1.356(16) . ?
N3 C10 1.407(17) . ?
N4 C14 1.294(16) . ?
N4 C17 1.374(16) . ?
N5 C21 1.328(16) . ?
N5 C18 1.359(15) . ?
N6 C26 1.320(15) . ?
N6 C23 1.409(16) . ?
C1 C2 1.43(2) . ?
C1 C26 1.486(18) . ?
C2 C3 1.354(19) . ?
C2 C27 1.442(19) . ?
C3 C4 1.417(18) . ?
C3 C31 1.497(18) . ?
C4 C5 1.381(19) . ?
C5 C6 1.349(19) . ?
C6 C7 1.463(19) . ?
C7 C8 1.326(18) . ?
C7 C32 1.480(17) . ?
C8 C9 1.469(17) . ?
C8 C34 1.501(18) . ?
C9 C10 1.429(19) . ?
C10 C11 1.371(19) . ?
C11 C12 1.402(18) . ?
C11 C35 1.555(19) . ?
C12 C13 1.448(19) . ?
C12 C36 1.475(18) . ?
C13 C14 1.458(18) . ?
C14 C15 1.469(18) . ?
C15 C16 1.312(17) . ?
C15 C38 1.491(18) . ?
C16 C17 1.470(19) . ?
C16 C40 1.538(17) . ?
C17 C18 1.369(18) . ?
C18 C19 1.492(18) . ?
C19 C20 1.330(18) . ?
C19 C41 1.532(17) . ?
C20 C21 1.440(17) . ?
C20 C42 1.484(17) . ?
C21 C22 1.416(17) . ?
C22 C23 1.370(16) . ?
C23 C24 1.414(18) . ?
C24 C25 1.388(17) . ?
C24 C44 1.482(17) . ?
C25 C26 1.447(19) . ?
C25 C45 1.536(17) . ?
C27 C28 1.524(5) . ?
C28 C29 1.492(5) . ?
C29 O3 1.209(5) . ?
C29 O4 1.330(5) . ?
C30 O4 1.453(5) . ?
C32 C33 1.495(16) . ?
C36 C37 1.564(17) . ?
C38 C39 1.562(15) . ?
C42 C43 1.543(18) . ?
C45 C46 1.520(5) . ?
C46 C47 1.479(4) . ?
C47 O5 1.207(5) . ?
C47 O6 1.335(5) . ?
C48 O6 1.463(5) . ?
O3A C29A 1.200(5) . ?
O4A C29A 1.331(5) . ?
O4A C30A 1.445(5) . ?
O5A C47A 1.201(4) . ?
O6A C47A 1.326(4) . ?
O6A C48A 1.448(5) . ?
N1A C1A 1.350(15) . ?
N1A C4A 1.382(15) . ?
N2A C9A 1.336(15) . ?
N2A C6A 1.373(16) . ?
N3A C13A 1.388(15) . ?
N3A C10A 1.386(16) . ?
N4A C17A 1.333(16) . ?
N4A C14A 1.358(15) . ?
N5A C21A 1.388(16) . ?
N5A C18A 1.383(16) . ?
N6A C26A 1.364(16) . ?
N6A C23A 1.393(15) . ?
C1A C2A 1.441(17) . ?
C1A C26A 1.466(18) . ?
C2A C3A 1.341(17) . ?
C2A C27A 1.454(16) . ?
C3A C4A 1.480(17) . ?
C3A C31A 1.543(16) . ?
C4A C5A 1.373(17) . ?
C5A C6A 1.418(17) . ?
C6A C7A 1.395(18) . ?
C7A C8A 1.317(17) . ?
C7A C32A 1.481(18) . ?
C8A C9A 1.424(18) . ?
C8A C34A 1.480(18) . ?
C9A C10A 1.451(18) . ?
C10A C11A 1.471(18) . ?
C11A C12A 1.33(2) . ?
C11A C35A 1.54(2) . ?
C12A C13A 1.436(19) . ?
C12A C36A 1.541(18) . ?
C13A C14A 1.368(18) . ?
C14A C15A 1.390(18) . ?
C15A C16A 1.364(18) . ?
C15A C38A 1.501(17) . ?
C16A C40A 1.470(18) . ?
C16A C17A 1.474(18) . ?
C17A C18A 1.443(18) . ?
C18A C19A 1.424(18) . ?
C19A C20A 1.362(18) . ?
C19A C41A 1.557(18) . ?
C20A C21A 1.423(18) . ?
C20A C42A 1.527(17) . ?
C21A C22A 1.356(17) . ?
C22A C23A 1.363(17) . ?
C23A C24A 1.456(17) . ?
C24A C25A 1.351(16) . ?
C24A C44A 1.519(17) . ?
C25A C26A 1.411(18) . ?
C25A C45A 1.535(16) . ?
C27A C28A 1.515(5) . ?
C28A C29A 1.487(5) . ?
C32A C33A 1.538(18) . ?
C36A C37A 1.490(19) . ?
C38A C39A 1.544(17) . ?
C42A C43A 1.522(16) . ?
C45A C46A 1.521(5) . ?
C46A C47A 1.484(4) . ?
N1B C1B 1.324(17) . ?
N1B C4B 1.441(18) . ?
N2B C6B 1.330(17) . ?
N2B C9B 1.388(17) . ?
N3B C13B 1.338(17) . ?
N3B C10B 1.439(17) . ?
C1B C1B 1.44(3) 2_655 ?
C1B C2B 1.49(2) . ?
C2B C3B 1.44(2) . ?
C2B C14B 1.62(4) . ?
C3B C4B 1.38(2) . ?
C3B C18B 1.559(19) . ?
C4B C5B 1.42(2) . ?
C5B C6B 1.324(19) . ?
C6B C7B 1.449(19) . ?
C7B C8B 1.304(19) . ?
C7B C19B 1.504(19) . ?
C8B C9B 1.463(19) . ?
C8B C21B 1.544(19) . ?
C9B C10B 1.40(2) . ?
C10B C11B 1.356(19) . ?
C11B C12B 1.366(19) . ?
C11B C22B 1.530(18) . ?
C12B C13B 1.454(19) . ?
C12B C23B 1.50(2) . ?
C13B C13B 1.47(3) 2_655 ?
C19B C20B 1.478(18) . ?
C23B C24B 1.59(2) . ?
C14B C15B 1.518(5) . ?
O2B C16B 1.202(5) . ?
O3B C16B 1.330(5) . ?
O3B C17B 1.442(6) . ?
C15B C16B 1.492(5) . ?
C1D C2D 1.42(3) . ?
C1D C1D 1.46(4) 2_554 ?
C2D C3D 1.43(3) . ?

loop_
_geom_torsion_atom_site_label_1
_geom_torsion_atom_site_label_2
_geom_torsion_atom_site_label_3
_geom_torsion_atom_site_label_4
_geom_torsion
_geom_torsion_site_symmetry_1
_geom_torsion_site_symmetry_2
_geom_torsion_site_symmetry_3
_geom_torsion_site_symmetry_4
_geom_torsion_publ_flag
O1 U1 N1 C1 -95.9(12) . . . . ?
O2 U1 N1 C1 82.7(12) . . . . ?
N3 U1 N1 C1 168.6(11) . . . . ?
N4 U1 N1 C1 -106.6(18) . . . . ?
N6 U1 N1 C1 8.7(11) . . . . ?
N5 U1 N1 C1 -15.4(13) . . . . ?
N2 U1 N1 C1 168.5(13) . . . . ?
O1 U1 N1 C4 49.2(13) . . . . ?
O2 U1 N1 C4 -132.2(13) . . . . ?
N3 U1 N1 C4 -46.4(14) . . . . ?
N4 U1 N1 C4 38(2) . . . . ?
N6 U1 N1 C4 153.7(14) . . . . ?
N5 U1 N1 C4 129.6(12) . . . . ?
N2 U1 N1 C4 -46.5(12) . . . . ?
O1 U1 N2 C9 115.6(11) . . . . ?
O2 U1 N2 C9 -65.4(11) . . . . ?
N3 U1 N2 C9 14.3(10) . . . . ?
N4 U1 N2 C9 32.7(11) . . . . ?
N6 U1 N2 C9 -144.5(10) . . . . ?
N1 U1 N2 C9 -165.7(12) . . . . ?
N5 U1 N2 C9 38(3) . . . . ?
O1 U1 N2 C6 -48.0(12) . . . . ?
O2 U1 N2 C6 130.9(12) . . . . ?
N3 U1 N2 C6 -149.4(13) . . . . ?
N4 U1 N2 C6 -131.0(12) . . . . ?
N6 U1 N2 C6 51.8(13) . . . . ?
N1 U1 N2 C6 30.6(11) . . . . ?
N5 U1 N2 C6 -126(2) . . . . ?
O1 U1 N3 C13 84.3(11) . . . . ?
O2 U1 N3 C13 -95.5(11) . . . . ?
N4 U1 N3 C13 8.7(10) . . . . ?
N6 U1 N3 C13 -94.0(17) . . . . ?
N1 U1 N3 C13 168.7(10) . . . . ?
N5 U1 N3 C13 -7.7(12) . . . . ?
N2 U1 N3 C13 168.7(12) . . . . ?
O1 U1 N3 C10 -109.9(11) . . . . ?
O2 U1 N3 C10 70.3(11) . . . . ?
N4 U1 N3 C10 174.5(12) . . . . ?
N6 U1 N3 C10 71.8(18) . . . . ?
N1 U1 N3 C10 -25.5(12) . . . . ?
N5 U1 N3 C10 158.1(10) . . . . ?
N2 U1 N3 C10 -25.5(10) . . . . ?
O1 U1 N4 C14 -103.0(12) . . . . ?
O2 U1 N4 C14 78.3(12) . . . . ?
N3 U1 N4 C14 3.1(11) . . . . ?
N6 U1 N4 C14 162.0(11) . . . . ?
N1 U1 N4 C14 -92(2) . . . . ?
N5 U1 N4 C14 165.7(14) . . . . ?
N2 U1 N4 C14 -15.2(13) . . . . ?
O1 U1 N4 C17 66.4(11) . . . . ?
O2 U1 N4 C17 -112.3(11) . . . . ?
N3 U1 N4 C17 172.5(12) . . . . ?
N6 U1 N4 C17 -28.6(12) . . . . ?
N1 U1 N4 C17 77.0(19) . . . . ?
N5 U1 N4 C17 -25.0(10) . . . . ?
N2 U1 N4 C17 154.2(10) . . . . ?
O1 U1 N5 C21 118.8(14) . . . . ?
O2 U1 N5 C21 -60.0(15) . . . . ?
N3 U1 N5 C21 -141.4(14) . . . . ?
N4 U1 N5 C21 -157.7(16) . . . . ?
N6 U1 N5 C21 19.0(14) . . . . ?
N1 U1 N5 C21 42.3(15) . . . . ?
N2 U1 N5 C21 -163(2) . . . . ?
O1 U1 N5 C18 -62.5(11) . . . . ?
O2 U1 N5 C18 118.8(11) . . . . ?
N3 U1 N5 C18 37.4(11) . . . . ?
N4 U1 N5 C18 21.1(10) . . . . ?
N6 U1 N5 C18 -162.2(12) . . . . ?
N1 U1 N5 C18 -138.9(10) . . . . ?
N2 U1 N5 C18 16(3) . . . . ?
O1 U1 N6 C26 85.3(11) . . . . ?
O2 U1 N6 C26 -94.9(11) . . . . ?
N3 U1 N6 C26 -96.4(17) . . . . ?
N4 U1 N6 C26 172.5(10) . . . . ?
N1 U1 N6 C26 11.1(11) . . . . ?
N5 U1 N6 C26 169.0(12) . . . . ?
N2 U1 N6 C26 -10.6(13) . . . . ?
O1 U1 N6 C23 -124.7(12) . . . . ?
O2 U1 N6 C23 55.1(12) . . . . ?
N3 U1 N6 C23 54(2) . . . . ?
N4 U1 N6 C23 -37.5(14) . . . . ?
N1 U1 N6 C23 161.1(13) . . . . ?
N5 U1 N6 C23 -41.0(12) . . . . ?
N2 U1 N6 C23 139.4(12) . . . . ?
C4 N1 C1 C2 -0.8(18) . . . . ?
U1 N1 C1 C2 153.0(10) . . . . ?
C4 N1 C1 C26 -179.4(12) . . . . ?
U1 N1 C1 C26 -25.5(18) . . . . ?
N1 C1 C2 C3 -1(2) . . . . ?
C26 C1 C2 C3 177.6(15) . . . . ?
N1 C1 C2 C27 -165.3(16) . . . . ?
C26 C1 C2 C27 13(3) . . . . ?
C1 C2 C3 C4 1.9(18) . . . . ?
C27 C2 C3 C4 168.0(14) . . . . ?
C1 C2 C3 C31 -179.6(15) . . . . ?
C27 C2 C3 C31 -14(3) . . . . ?
C2 C3 C4 C5 163.2(16) . . . . ?
C31 C3 C4 C5 -15(3) . . . . ?
C2 C3 C4 N1 -2.6(18) . . . . ?
C31 C3 C4 N1 178.9(13) . . . . ?
C1 N1 C4 C5 -165.7(14) . . . . ?
U1 N1 C4 C5 45.3(19) . . . . ?
C1 N1 C4 C3 2.0(16) . . . . ?
U1 N1 C4 C3 -146.9(11) . . . . ?
C3 C4 C5 C6 -166.2(16) . . . . ?
N1 C4 C5 C6 -2(3) . . . . ?
C4 C5 C6 N2 -13(3) . . . . ?
C4 C5 C6 C7 163.8(15) . . . . ?
C9 N2 C6 C5 -179.2(15) . . . . ?
U1 N2 C6 C5 -14(2) . . . . ?
C9 N2 C6 C7 3.6(16) . . . . ?
U1 N2 C6 C7 169.1(9) . . . . ?
C5 C6 C7 C8 -179.3(15) . . . . ?
N2 C6 C7 C8 -2.1(17) . . . . ?
C5 C6 C7 C32 6(2) . . . . ?
N2 C6 C7 C32 -176.4(12) . . . . ?
C6 C7 C8 C9 -0.1(17) . . . . ?
C32 C7 C8 C9 173.6(14) . . . . ?
C6 C7 C8 C34 -176.2(13) . . . . ?
C32 C7 C8 C34 -2(3) . . . . ?
C6 N2 C9 C10 162.8(12) . . . . ?
U1 N2 C9 C10 -4.6(17) . . . . ?
C6 N2 C9 C8 -3.7(16) . . . . ?
U1 N2 C9 C8 -171.1(8) . . . . ?
C7 C8 C9 N2 2.5(18) . . . . ?
C34 C8 C9 N2 178.6(13) . . . . ?
C7 C8 C9 C10 -162.0(15) . . . . ?
C34 C8 C9 C10 14(3) . . . . ?
C13 N3 C10 C11 6.4(16) . . . . ?
U1 N3 C10 C11 -162.2(10) . . . . ?
C13 N3 C10 C9 -158.6(12) . . . . ?
U1 N3 C10 C9 32.7(16) . . . . ?
N2 C9 C10 C11 -174.2(18) . . . . ?
C8 C9 C10 C11 -10(3) . . . . ?
N2 C9 C10 N3 -15.0(18) . . . . ?
C8 C9 C10 N3 148.8(15) . . . . ?
N3 C10 C11 C12 -4.5(18) . . . . ?
C9 C10 C11 C12 154.5(17) . . . . ?
N3 C10 C11 C35 166.5(14) . . . . ?
C9 C10 C11 C35 -35(3) . . . . ?
C10 C11 C12 C13 0.6(16) . . . . ?
C35 C11 C12 C13 -170.9(13) . . . . ?
C10 C11 C12 C36 179.1(13) . . . . ?
C35 C11 C12 C36 8(2) . . . . ?
C10 N3 C13 C12 -6.2(15) . . . . ?
U1 N3 C13 C12 162.2(9) . . . . ?
C10 N3 C13 C14 174.4(11) . . . . ?
U1 N3 C13 C14 -17.2(16) . . . . ?
C11 C12 C13 N3 3.7(16) . . . . ?
C36 C12 C13 N3 -174.7(14) . . . . ?
C11 C12 C13 C14 -177.2(16) . . . . ?
C36 C12 C13 C14 4(3) . . . . ?
C17 N4 C14 C13 177.0(11) . . . . ?
U1 N4 C14 C13 -12.4(18) . . . . ?
C17 N4 C14 C15 -9.4(17) . . . . ?
U1 N4 C14 C15 161.2(9) . . . . ?
N3 C13 C14 N4 17.1(17) . . . . ?
C12 C13 C14 N4 -162.1(15) . . . . ?
N3 C13 C14 C15 -154.8(14) . . . . ?
C12 C13 C14 C15 26(3) . . . . ?
N4 C14 C15 C16 6.4(16) . . . . ?
C13 C14 C15 C16 178.3(14) . . . . ?
N4 C14 C15 C38 -168.5(13) . . . . ?
C13 C14 C15 C38 3(2) . . . . ?
C14 C15 C16 C17 -1.0(16) . . . . ?
C38 C15 C16 C17 173.7(13) . . . . ?
C14 C15 C16 C40 -175.3(12) . . . . ?
C38 C15 C16 C40 -1(2) . . . . ?
C14 N4 C17 C18 -161.8(13) . . . . ?
U1 N4 C17 C18 27.0(17) . . . . ?
C14 N4 C17 C16 8.0(16) . . . . ?
U1 N4 C17 C16 -163.1(8) . . . . ?
C15 C16 C17 C18 161.4(19) . . . . ?
C40 C16 C17 C18 -24(3) . . . . ?
C15 C16 C17 N4 -4.1(17) . . . . ?
C40 C16 C17 N4 170.1(12) . . . . ?
C21 N5 C18 C17 161.6(14) . . . . ?
U1 N5 C18 C17 -17.5(18) . . . . ?
C21 N5 C18 C19 -7.0(17) . . . . ?
U1 N5 C18 C19 173.9(8) . . . . ?
N4 C17 C18 N5 -5(2) . . . . ?
C16 C17 C18 N5 -169.0(17) . . . . ?
N4 C17 C18 C19 160.6(15) . . . . ?
C16 C17 C18 C19 -4(3) . . . . ?
N5 C18 C19 C20 5.6(18) . . . . ?
C17 C18 C19 C20 -160.6(17) . . . . ?
N5 C18 C19 C41 -178.3(14) . . . . ?
C17 C18 C19 C41 16(3) . . . . ?
C18 C19 C20 C21 -2.0(17) . . . . ?
C41 C19 C20 C21 -178.0(14) . . . . ?
C18 C19 C20 C42 -177.2(14) . . . . ?
C41 C19 C20 C42 7(3) . . . . ?
C18 N5 C21 C22 -178.2(14) . . . . ?
U1 N5 C21 C22 1(2) . . . . ?
C18 N5 C21 C20 6.0(18) . . . . ?
U1 N5 C21 C20 -175.2(9) . . . . ?
C19 C20 C21 N5 -2.4(19) . . . . ?
C42 C20 C21 N5 172.9(14) . . . . ?
C19 C20 C21 C22 -178.4(15) . . . . ?
C42 C20 C21 C22 -3(2) . . . . ?
N5 C21 C22 C23 -16(3) . . . . ?
C20 C21 C22 C23 159.2(15) . . . . ?
C21 C22 C23 N6 -7(3) . . . . ?
C21 C22 C23 C24 -171.4(16) . . . . ?
C26 N6 C23 C22 -160.0(15) . . . . ?
U1 N6 C23 C22 46(2) . . . . ?
C26 N6 C23 C24 6.9(17) . . . . ?
U1 N6 C23 C24 -147.1(11) . . . . ?
C22 C23 C24 C25 161.1(15) . . . . ?
N6 C23 C24 C25 -5.3(19) . . . . ?
C22 C23 C24 C44 -21(3) . . . . ?
N6 C23 C24 C44 172.8(14) . . . . ?
C23 C24 C25 C26 1.4(18) . . . . ?
C44 C24 C25 C26 -176.7(15) . . . . ?
C23 C24 C25 C45 178.3(14) . . . . ?
C44 C24 C25 C45 0(3) . . . . ?
C23 N6 C26 C25 -6.3(18) . . . . ?
U1 N6 C26 C25 151.1(11) . . . . ?
C23 N6 C26 C1 175.5(13) . . . . ?
U1 N6 C26 C1 -27.2(17) . . . . ?
C24 C25 C26 N6 3.3(19) . . . . ?
C45 C25 C26 N6 -173.4(15) . . . . ?
C24 C25 C26 C1 -178.8(16) . . . . ?
C45 C25 C26 C1 5(3) . . . . ?
N1 C1 C26 N6 34(2) . . . . ?
C2 C1 C26 N6 -143.7(16) . . . . ?
N1 C1 C26 C25 -143.5(17) . . . . ?
C2 C1 C26 C25 38(3) . . . . ?
C3 C2 C27 C28 79(2) . . . . ?
C1 C2 C27 C28 -118.6(19) . . . . ?
C2 C27 C28 C29 156.3(16) . . . . ?
C27 C28 C29 O3 -26(3) . . . . ?
C27 C28 C29 O4 178.9(17) . . . . ?
O3 C29 O4 C30 3(3) . . . . ?
C28 C29 O4 C30 159(2) . . . . ?
C8 C7 C32 C33 116.8(19) . . . . ?
C6 C7 C32 C33 -70.3(19) . . . . ?
C11 C12 C36 C37 -111.2(16) . . . . ?
C13 C12 C36 C37 66.9(19) . . . . ?
C16 C15 C38 C39 -116.5(17) . . . . ?
C14 C15 C38 C39 56.9(19) . . . . ?
C19 C20 C42 C43 91(2) . . . . ?
C21 C20 C42 C43 -83.9(18) . . . . ?
C24 C25 C45 C46 -104.6(18) . . . . ?
C26 C25 C45 C46 71(2) . . . . ?
C25 C45 C46 C47 -179.6(12) . . . . ?
C45 C46 C47 O5 -125(2) . . . . ?
C45 C46 C47 O6 35(2) . . . . ?
O5 C47 O6 C48 -13(3) . . . . ?
C46 C47 O6 C48 -174.3(15) . . . . ?
O1A U2 N1A C1A -93.3(11) . . . . ?
O2A U2 N1A C1A 86.5(11) . . . . ?
N3A U2 N1A C1A 173.0(10) . . . . ?
N4A U2 N1A C1A -96.5(17) . . . . ?
N6A U2 N1A C1A 12.3(10) . . . . ?
N5A U2 N1A C1A -10.6(12) . . . . ?
N2A U2 N1A C1A 171.9(12) . . . . ?
O1A U2 N1A C4A 51.4(12) . . . . ?
O2A U2 N1A C4A -128.8(12) . . . . ?
N3A U2 N1A C4A -42.3(13) . . . . ?
N4A U2 N1A C4A 48(2) . . . . ?
N6A U2 N1A C4A 157.0(13) . . . . ?
N5A U2 N1A C4A 134.1(11) . . . . ?
N2A U2 N1A C4A -43.4(11) . . . . ?
O1A U2 N2A C9A 117.3(11) . . . . ?
O2A U2 N2A C9A -62.7(11) . . . . ?
N3A U2 N2A C9A 19.1(10) . . . . ?
N4A U2 N2A C9A 35.2(12) . . . . ?
N6A U2 N2A C9A -140.8(10) . . . . ?
N1A U2 N2A C9A -162.0(12) . . . . ?
N5A U2 N2A C9A 36(3) . . . . ?
O1A U2 N2A C6A -62.3(14) . . . . ?
O2A U2 N2A C6A 117.7(14) . . . . ?
N3A U2 N2A C6A -160.5(15) . . . . ?
N4A U2 N2A C6A -144.5(13) . . . . ?
N6A U2 N2A C6A 39.6(15) . . . . ?
N1A U2 N2A C6A 18.4(13) . . . . ?
N5A U2 N2A C6A -143(3) . . . . ?
O1A U2 N3A C13A 88.3(11) . . . . ?
O2A U2 N3A C13A -91.5(11) . . . . ?
N4A U2 N3A C13A 12.0(10) . . . . ?
N6A U2 N3A C13A -87.5(18) . . . . ?
N1A U2 N3A C13A 173.6(10) . . . . ?
N5A U2 N3A C13A -3.0(12) . . . . ?
N2A U2 N3A C13A 174.8(12) . . . . ?
O1A U2 N3A C10A -112.8(11) . . . . ?
O2A U2 N3A C10A 67.4(11) . . . . ?
N4A U2 N3A C10A 170.8(12) . . . . ?
N6A U2 N3A C10A 71.4(18) . . . . ?
N1A U2 N3A C10A -27.5(12) . . . . ?
N5A U2 N3A C10A 155.9(10) . . . . ?
N2A U2 N3A C10A -26.3(10) . . . . ?
O1A U2 N4A C17A 69.6(11) . . . . ?
O2A U2 N4A C17A -110.2(11) . . . . ?
N3A U2 N4A C17A 173.1(12) . . . . ?
N6A U2 N4A C17A -27.0(12) . . . . ?
N1A U2 N4A C17A 72.8(19) . . . . ?
N5A U2 N4A C17A -22.8(10) . . . . ?
N2A U2 N4A C17A 157.0(10) . . . . ?
O1A U2 N4A C14A -102.7(11) . . . . ?
O2A U2 N4A C14A 77.5(11) . . . . ?
N3A U2 N4A C14A 0.9(10) . . . . ?
N6A U2 N4A C14A 160.7(10) . . . . ?
N1A U2 N4A C14A -99.4(17) . . . . ?
N5A U2 N4A C14A 165.0(12) . . . . ?
N2A U2 N4A C14A -15.2(12) . . . . ?
O1A U2 N5A C21A 120.0(12) . . . . ?
O2A U2 N5A C21A -60.0(12) . . . . ?
N3A U2 N5A C21A -142.7(11) . . . . ?
N4A U2 N5A C21A -157.7(12) . . . . ?
N6A U2 N5A C21A 18.4(11) . . . . ?
N1A U2 N5A C21A 40.6(12) . . . . ?
N2A U2 N5A C21A -159(3) . . . . ?
O1A U2 N5A C18A -59.6(9) . . . . ?
O2A U2 N5A C18A 120.4(9) . . . . ?
N3A U2 N5A C18A 37.7(10) . . . . ?
N4A U2 N5A C18A 22.8(9) . . . . ?
N6A U2 N5A C18A -161.2(10) . . . . ?
N1A U2 N5A C18A -139.0(9) . . . . ?
N2A U2 N5A C18A 22(3) . . . . ?
O1A U2 N6A C26A 86.0(11) . . . . ?
O2A U2 N6A C26A -94.2(11) . . . . ?
N3A U2 N6A C26A -98.1(17) . . . . ?
N4A U2 N6A C26A 173.2(10) . . . . ?
N1A U2 N6A C26A 10.8(10) . . . . ?
N5A U2 N6A C26A 169.2(12) . . . . ?
N2A U2 N6A C26A -11.1(12) . . . . ?
O1A U2 N6A C23A -126.2(13) . . . . ?
O2A U2 N6A C23A 53.6(13) . . . . ?
N3A U2 N6A C23A 50(2) . . . . ?
N4A U2 N6A C23A -39.1(14) . . . . ?
N1A U2 N6A C23A 158.5(14) . . . . ?
N5A U2 N6A C23A -43.0(12) . . . . ?
N2A U2 N6A C23A 136.6(12) . . . . ?
C4A N1A C1A C2A 2.8(18) . . . . ?
U2 N1A C1A C2A 154.1(10) . . . . ?
C4A N1A C1A C26A 175.2(14) . . . . ?
U2 N1A C1A C26A -33.5(18) . . . . ?
N1A C1A C2A C3A -6.5(19) . . . . ?
C26A C1A C2A C3A -177.6(16) . . . . ?
N1A C1A C2A C27A -171.9(14) . . . . ?
C26A C1A C2A C27A 17(3) . . . . ?
C1A C2A C3A C4A 7.3(18) . . . . ?
C27A C2A C3A C4A 172.6(14) . . . . ?
C1A C2A C3A C31A -176.2(14) . . . . ?
C27A C2A C3A C31A -11(3) . . . . ?
C1A N1A C4A C5A -160.9(15) . . . . ?
U2 N1A C4A C5A 51(2) . . . . ?
C1A N1A C4A C3A 1.7(16) . . . . ?
U2 N1A C4A C3A -146.0(9) . . . . ?
C2A C3A C4A C5A 156.2(16) . . . . ?
C31A C3A C4A C5A -21(2) . . . . ?
C2A C3A C4A N1A -6.0(18) . . . . ?
C31A C3A C4A N1A 177.0(12) . . . . ?
N1A C4A C5A C6A -8(3) . . . . ?
C3A C4A C5A C6A -166.6(15) . . . . ?
C9A N2A C6A C7A 4.3(17) . . . . ?
U2 N2A C6A C7A -176.0(10) . . . . ?
C9A N2A C6A C5A -174.5(14) . . . . ?
U2 N2A C6A C5A 5(2) . . . . ?
C4A C5A C6A N2A -21(2) . . . . ?
C4A C5A C6A C7A 160.3(16) . . . . ?
N2A C6A C7A C8A 0.2(19) . . . . ?
C5A C6A C7A C8A 178.8(15) . . . . ?
N2A C6A C7A C32A 171.3(13) . . . . ?
C5A C6A C7A C32A -10(2) . . . . ?
C6A C7A C8A C9A -4.3(17) . . . . ?
C32A C7A C8A C9A -174.3(15) . . . . ?
C6A C7A C8A C34A -175.2(15) . . . . ?
C32A C7A C8A C34A 15(3) . . . . ?
C6A N2A C9A C8A -7.1(17) . . . . ?
U2 N2A C9A C8A 173.2(9) . . . . ?
C6A N2A C9A C10A 168.5(12) . . . . ?
U2 N2A C9A C10A -11.3(17) . . . . ?
C7A C8A C9A N2A 7.7(19) . . . . ?
C34A C8A C9A N2A 177.7(15) . . . . ?
C7A C8A C9A C10A -166.7(16) . . . . ?
C34A C8A C9A C10A 3(3) . . . . ?
C13A N3A C10A C9A -165.5(11) . . . . ?
U2 N3A C10A C9A 32.3(16) . . . . ?
C13A N3A C10A C11A 5.6(16) . . . . ?
U2 N3A C10A C11A -156.6(9) . . . . ?
N2A C9A C10A N3A -11.4(18) . . . . ?
C8A C9A C10A N3A 163.0(16) . . . . ?
N2A C9A C10A C11A -179.5(16) . . . . ?
C8A C9A C10A C11A -5(3) . . . . ?
N3A C10A C11A C12A -6.5(18) . . . . ?
C9A C10A C11A C12A 162.0(17) . . . . ?
N3A C10A C11A C35A 169.5(14) . . . . ?
C9A C10A C11A C35A -22(3) . . . . ?
C10A C11A C12A C13A 4.9(19) . . . . ?
C35A C11A C12A C13A -170.9(15) . . . . ?
C10A C11A C12A C36A 172.2(14) . . . . ?
C35A C11A C12A C36A -4(3) . . . . ?
C10A N3A C13A C14A 175.2(12) . . . . ?
U2 N3A C13A C14A -23.0(17) . . . . ?
C10A N3A C13A C12A -2.5(16) . . . . ?
U2 N3A C13A C12A 159.2(10) . . . . ?
C11A C12A C13A C14A -178.5(18) . . . . ?
C36A C12A C13A C14A 15(3) . . . . ?
C11A C12A C13A N3A -1.8(19) . . . . ?
C36A C12A C13A N3A -168.4(14) . . . . ?
N3A C13A C14A N4A 20.7(18) . . . . ?
C12A C13A C14A N4A -162.7(18) . . . . ?
N3A C13A C14A C15A -162.0(16) . . . . ?
C12A C13A C14A C15A 15(3) . . . . ?
C17A N4A C14A C13A 174.4(12) . . . . ?
U2 N4A C14A C13A -12.3(17) . . . . ?
C17A N4A C14A C15A -3.7(16) . . . . ?
U2 N4A C14A C15A 169.6(8) . . . . ?
C13A C14A C15A C16A -177.9(17) . . . . ?
N4A C14A C15A C16A -0.5(17) . . . . ?
C13A C14A C15A C38A 11(3) . . . . ?
N4A C14A C15A C38A -172.0(13) . . . . ?
C14A C15A C16A C40A -173.8(13) . . . . ?
C38A C15A C16A C40A -2(2) . . . . ?
C14A C15A C16A C17A 4.0(16) . . . . ?
C38A C15A C16A C17A 176.0(12) . . . . ?
C14A N4A C17A C18A -166.0(12) . . . . ?
U2 N4A C17A C18A 20.7(17) . . . . ?
C14A N4A C17A C16A 6.2(16) . . . . ?
U2 N4A C17A C16A -167.2(8) . . . . ?
C15A C16A C17A N4A -6.3(16) . . . . ?
C40A C16A C17A N4A 171.5(13) . . . . ?
C15A C16A C17A C18A 163.6(16) . . . . ?
C40A C16A C17A C18A -19(3) . . . . ?
C21A N5A C18A C19A -3.9(15) . . . . ?
U2 N5A C18A C19A 175.8(8) . . . . ?
C21A N5A C18A C17A 157.4(11) . . . . ?
U2 N5A C18A C17A -22.9(15) . . . . ?
N4A C17A C18A N5A 2.9(18) . . . . ?
C16A C17A C18A N5A -166.5(15) . . . . ?
N4A C17A C18A C19A 159.0(15) . . . . ?
C16A C17A C18A C19A -10(3) . . . . ?
N5A C18A C19A C20A 3.9(16) . . . . ?
C17A C18A C19A C20A -152.8(16) . . . . ?
N5A C18A C19A C41A -169.4(12) . . . . ?
C17A C18A C19A C41A 34(3) . . . . ?
C18A C19A C20A C21A -2.4(16) . . . . ?
C41A C19A C20A C21A 171.0(13) . . . . ?
C18A C19A C20A C42A -179.5(12) . . . . ?
C41A C19A C20A C42A -6(2) . . . . ?
C18A N5A C21A C22A -177.7(13) . . . . ?
U2 N5A C21A C22A 3(2) . . . . ?
C18A N5A C21A C20A 2.3(15) . . . . ?
U2 N5A C21A C20A -177.3(8) . . . . ?
C19A C20A C21A C22A -179.9(14) . . . . ?
C42A C20A C21A C22A -3(2) . . . . ?
C19A C20A C21A N5A 0.1(16) . . . . ?
C42A C20A C21A N5A 177.1(12) . . . . ?
N5A C21A C22A C23A -18(2) . . . . ?
C20A C21A C22A C23A 161.7(14) . . . . ?
C21A C22A C23A N6A -7(2) . . . . ?
C21A C22A C23A C24A -169.1(14) . . . . ?
C26A N6A C23A C22A -158.9(14) . . . . ?
U2 N6A C23A C22A 49.2(19) . . . . ?
C26A N6A C23A C24A 5.7(16) . . . . ?
U2 N6A C23A C24A -146.2(10) . . . . ?
C22A C23A C24A C25A 158.7(14) . . . . ?
N6A C23A C24A C25A -4.9(17) . . . . ?
C22A C23A C24A C44A -21(2) . . . . ?
N6A C23A C24A C44A 175.0(12) . . . . ?
C23A C24A C25A C26A 1.8(17) . . . . ?
C44A C24A C25A C26A -178.0(14) . . . . ?
C23A C24A C25A C45A 171.8(13) . . . . ?
C44A C24A C25A C45A -8(3) . . . . ?
C23A N6A C26A C25A -4.8(17) . . . . ?
U2 N6A C26A C25A 150.5(10) . . . . ?
C23A N6A C26A C1A 174.6(13) . . . . ?
U2 N6A C26A C1A -30.0(17) . . . . ?
C24A C25A C26A N6A 1.9(19) . . . . ?
C45A C25A C26A N6A -167.9(13) . . . . ?
C24A C25A C26A C1A -177.3(17) . . . . ?
C45A C25A C26A C1A 13(3) . . . . ?
N1A C1A C26A N6A 42(2) . . . . ?
C2A C1A C26A N6A -147.6(16) . . . . ?
N1A C1A C26A C25A -139.2(18) . . . . ?
C2A C1A C26A C25A 32(3) . . . . ?
C3A C2A C27A C28A -72(2) . . . . ?
C1A C2A C27A C28A 89.5(18) . . . . ?
C2A C27A C28A C29A -174.9(12) . . . . ?
C30A O4A C29A O3A -11(3) . . . . ?
C30A O4A C29A C28A -172.9(18) . . . . ?
C27A C28A C29A O3A 42(2) . . . . ?
C27A C28A C29A O4A -156.1(16) . . . . ?
C8A C7A C32A C33A 93(2) . . . . ?
C6A C7A C32A C33A -76(2) . . . . ?
C11A C12A C36A C37A 82(2) . . . . ?
C13A C12A C36A C37A -111.9(19) . . . . ?
C16A C15A C38A C39A -86.7(18) . . . . ?
C14A C15A C38A C39A 83.7(19) . . . . ?
C19A C20A C42A C43A 83.7(18) . . . . ?
C21A C20A C42A C43A -93.0(18) . . . . ?
C24A C25A C45A C46A 68.3(19) . . . . ?
C26A C25A C45A C46A -123.8(16) . . . . ?
C25A C45A C46A C47A -179.4(11) . . . . ?
C48A O6A C47A O5A 3(3) . . . . ?
C48A O6A C47A C46A -179.2(12) . . . . ?
C45A C46A C47A O5A 131.8(18) . . . . ?
C45A C46A C47A O6A -46.3(18) . . . . ?
O1B U3 N1B C1B 82.6(12) 2_655 . . . ?
O1B U3 N1B C1B -97.9(12) . . . . ?
N3B U3 N1B C1B -99.4(18) 2_655 . . . ?
N3B U3 N1B C1B 168.9(11) . . . . ?
N1B U3 N1B C1B 8.3(9) 2_655 . . . ?
N2B U3 N1B C1B 167.8(13) . . . . ?
N2B U3 N1B C1B -13.3(13) 2_655 . . . ?
O1B U3 N1B C4B -127.1(14) 2_655 . . . ?
O1B U3 N1B C4B 52.4(14) . . . . ?
N3B U3 N1B C4B 51(2) 2_655 . . . ?
N3B U3 N1B C4B -40.7(15) . . . . ?
N1B U3 N1B C4B 158.6(17) 2_655 . . . ?
N2B U3 N1B C4B -41.9(13) . . . . ?
N2B U3 N1B C4B 137.1(13) 2_655 . . . ?
O1B U3 N2B C6B 116.5(14) 2_655 . . . ?
O1B U3 N2B C6B -64.5(14) . . . . ?
N3B U3 N2B C6B -145.5(13) 2_655 . . . ?
N3B U3 N2B C6B -163.0(14) . . . . ?
N1B U3 N2B C6B 15.9(13) . . . . ?
N1B U3 N2B C6B 36.6(14) 2_655 . . . ?
N2B U3 N2B C6B -154.0(13) 2_655 . . . ?
O1B U3 N2B C9B -62.3(10) 2_655 . . . ?
O1B U3 N2B C9B 116.7(10) . . . . ?
N3B U3 N2B C9B 35.8(11) 2_655 . . . ?
N3B U3 N2B C9B 18.3(9) . . . . ?
N1B U3 N2B C9B -162.8(11) . . . . ?
N1B U3 N2B C9B -142.2(9) 2_655 . . . ?
N2B U3 N2B C9B 27.3(9) 2_655 . . . ?
O1B U3 N3B C13B -99.7(12) 2_655 . . . ?
O1B U3 N3B C13B 79.8(12) . . . . ?
N3B U3 N3B C13B 4.2(9) 2_655 . . . ?
N1B U3 N3B C13B 164.4(11) . . . . ?
N1B U3 N3B C13B -98.3(18) 2_655 . . . ?
N2B U3 N3B C13B 165.6(13) . . . . ?
N2B U3 N3B C13B -13.5(13) 2_655 . . . ?
O1B U3 N3B C10B 72.9(11) 2_655 . . . ?
O1B U3 N3B C10B -107.6(11) . . . . ?
N3B U3 N3B C10B 176.8(14) 2_655 . . . ?
N1B U3 N3B C10B -23.0(12) . . . . ?
N1B U3 N3B C10B 74.3(19) 2_655 . . . ?
N2B U3 N3B C10B -21.8(10) . . . . ?
N2B U3 N3B C10B 159.0(10) 2_655 . . . ?
C4B N1B C1B C1B 179.2(16) . . . 2_655 ?
U3 N1B C1B C1B -22(2) . . . 2_655 ?
C4B N1B C1B C2B -6.6(19) . . . . ?
U3 N1B C1B C2B 151.9(11) . . . . ?
N1B C1B C2B C3B 3(2) . . . . ?
C1B C1B C2B C3B 176.7(19) 2_655 . . . ?
N1B C1B C2B C14B 178(2) . . . . ?
C1B C1B C2B C14B -9(4) 2_655 . . . ?
C1B C2B C3B C4B 2.0(18) . . . . ?
C14B C2B C3B C4B -173.9(15) . . . . ?
C1B C2B C3B C18B -176.6(15) . . . . ?
C14B C2B C3B C18B 8(3) . . . . ?
C2B C3B C4B C5B 159.7(16) . . . . ?
C18B C3B C4B C5B -22(3) . . . . ?
C2B C3B C4B N1B -6(2) . . . . ?
C18B C3B C4B N1B 172.2(14) . . . . ?
C1B N1B C4B C3B 7.8(18) . . . . ?
U3 N1B C4B C3B -146.9(12) . . . . ?
C1B N1B C4B C5B -160.0(15) . . . . ?
U3 N1B C4B C5B 45(2) . . . . ?
C3B C4B C5B C6B -167.2(17) . . . . ?
N1B C4B C5B C6B -2(3) . . . . ?
C4B C5B C6B N2B -24(3) . . . . ?
C4B C5B C6B C7B 162.0(16) . . . . ?
C9B N2B C6B C5B -173.7(15) . . . . ?
U3 N2B C6B C5B 7(3) . . . . ?
C9B N2B C6B C7B 1.4(17) . . . . ?
U3 N2B C6B C7B -177.4(9) . . . . ?
C5B C6B C7B C8B 177.4(16) . . . . ?
N2B C6B C7B C8B 2.3(19) . . . . ?
C5B C6B C7B C19B -6(2) . . . . ?
N2B C6B C7B C19B 178.3(13) . . . . ?
C6B C7B C8B C9B -4.7(18) . . . . ?
C19B C7B C8B C9B 179.7(15) . . . . ?
C6B C7B C8B C21B 179.8(14) . . . . ?
C19B C7B C8B C21B 4(3) . . . . ?
C6B N2B C9B C10B 165.1(13) . . . . ?
U3 N2B C9B C10B -15.8(17) . . . . ?
C6B N2B C9B C8B -4.2(16) . . . . ?
U3 N2B C9B C8B 174.9(9) . . . . ?
C7B C8B C9B N2B 5.7(18) . . . . ?
C21B C8B C9B N2B -179.0(14) . . . . ?
C7B C8B C9B C10B -161.4(16) . . . . ?
C21B C8B C9B C10B 14(3) . . . . ?
N2B C9B C10B C11B -167.8(17) . . . . ?
C8B C9B C10B C11B -2(3) . . . . ?
N2B C9B C10B N3B -1.6(19) . . . . ?
C8B C9B C10B N3B 164.5(15) . . . . ?
C13B N3B C10B C11B 6.8(16) . . . . ?
U3 N3B C10B C11B -167.4(9) . . . . ?
C13B N3B C10B C9B -163.4(12) . . . . ?
U3 N3B C10B C9B 22.4(17) . . . . ?
C9B C10B C11B C12B 160.6(18) . . . . ?
N3B C10B C11B C12B -5.7(18) . . . . ?
C9B C10B C11B C22B -19(3) . . . . ?
N3B C10B C11B C22B 174.3(14) . . . . ?
C10B C11B C12B C13B 2.0(17) . . . . ?
C22B C11B C12B C13B -177.9(12) . . . . ?
C10B C11B C12B C23B -175.5(14) . . . . ?
C22B C11B C12B C23B 5(2) . . . . ?
C10B N3B C13B C12B -5.7(16) . . . . ?
U3 N3B C13B C12B 168.2(9) . . . . ?
C10B N3B C13B C13B 175.8(14) . . . 2_655 ?
U3 N3B C13B C13B -10(2) . . . 2_655 ?
C11B C12B C13B N3B 2.6(17) . . . . ?
C23B C12B C13B N3B -179.9(14) . . . . ?
C11B C12B C13B C13B -179(2) . . . 2_655 ?
C23B C12B C13B C13B -2(3) . . . 2_655 ?
C8B C7B C19B C20B 97(2) . . . . ?
C6B C7B C19B C20B -78.0(18) . . . . ?
C11B C12B C23B C24B 78(2) . . . . ?
C13B C12B C23B C24B -99(2) . . . . ?
C3B C2B C14B C15B -133.9(16) . . . . ?
C1B C2B C14B C15B 53(3) . . . . ?
C2B C14B C15B C16B 79(4) . . . . ?
C17B O3B C16B O2B 1(5) . . . . ?
C17B O3B C16B C15B -159(4) . . . . ?
C14B C15B C16B O2B 21(5) . . . . ?
C14B C15B C16B O3B -180(4) . . . . ?
C1D C1D C2D C3D 171.9(19) 2_554 . . . ?
